data_1573122
loop_
_publ_author_name
'Wu, Weikang'
'Rajeshkumar, Thayalan'
'Zhu, Shan'
'Chai, Fuxiang'
'Hong, Dongjing'
'Huang, Zeming'
'Yuan, Qingbing'
'Maron, Laurent'
'Wang, Shaowu'

_publ_section_title
;
 Rare-earth metal complexes bearing electrophilic and nucleophilic carbon
 centres and their unique reactivity patterns towards pyridine
 derivatives.
;
_journal_issue 48
_journal_name_full 'Chemical science'
_journal_page_first 20315
_journal_page_last 20327
_journal_paper_doi 10.1039/d4sc04197f
_journal_volume 15
_journal_year 2024
_chemical_formula_moiety 'C66 H80 Er N8'
_chemical_formula_sum 'C66 H80 Er N8'
_chemical_formula_weight 1152.64
_space_group_crystal_system triclinic
_space_group_IT_number 2
_space_group_name_Hall '-P 1'
_space_group_name_H-M_alt 'P -1'
_atom_sites_solution_hydrogens geom
_atom_sites_solution_primary iterative
_audit_creation_date 2024-04-16
_audit_creation_method
;
Olex2 1.5
(compiled 2023.08.24 svn.re1ec1418 for OlexSys, GUI svn.r6817)
;
_audit_update_record
;
2024-05-29 deposited with the CCDC.	2024-11-12 downloaded from the CCDC.
;
_cell_angle_alpha 82.4720(10)
_cell_angle_beta 72.4750(10)
_cell_angle_gamma 68.0970(10)
_cell_formula_units_Z 2
_cell_length_a 13.2828(10)
_cell_length_b 13.3925(10)
_cell_length_c 19.2277(14)
_cell_measurement_reflns_used 9947
_cell_measurement_temperature 300
_cell_measurement_theta_max 24.77
_cell_measurement_theta_min 2.22
_cell_volume 3025.5(4)
_computing_molecular_graphics 'Olex2 1.5 (Dolomanov et al., 2009)'
_computing_publication_material 'Olex2 1.5 (Dolomanov et al., 2009)'
_computing_structure_refinement 'SHELXL 2018/3 (Sheldrick, 2015)'
_computing_structure_solution 'olex2.solve 1.5 (Bourhis et al., 2015)'
_diffrn_ambient_temperature 300
_diffrn_measured_fraction_theta_full 0.998
_diffrn_measured_fraction_theta_max 0.983
_diffrn_measurement_device_type 'Bruker APEX-II CCD'
_diffrn_measurement_method '\f and \w scans'
_diffrn_radiation_type MoK\a
_diffrn_radiation_wavelength 0.71073
_diffrn_reflns_av_R_equivalents 0.0498
_diffrn_reflns_av_unetI/netI 0.0701
_diffrn_reflns_Laue_measured_fraction_full 0.998
_diffrn_reflns_Laue_measured_fraction_max 0.983
_diffrn_reflns_limit_h_max 17
_diffrn_reflns_limit_h_min -17
_diffrn_reflns_limit_k_max 17
_diffrn_reflns_limit_k_min -17
_diffrn_reflns_limit_l_max 24
_diffrn_reflns_limit_l_min -24
_diffrn_reflns_number 35144
_diffrn_reflns_point_group_measured_fraction_full 0.998
_diffrn_reflns_point_group_measured_fraction_max 0.983
_diffrn_reflns_theta_full 25.242
_diffrn_reflns_theta_max 27.607
_diffrn_reflns_theta_min 1.639
_diffrn_standards_number 0
_exptl_absorpt_coefficient_mu 1.432
_exptl_absorpt_correction_T_max 0.815
_exptl_absorpt_correction_T_min 0.418
_exptl_absorpt_correction_type none
_exptl_crystal_colour 'clear light black'
_exptl_crystal_colour_lustre clear
_exptl_crystal_colour_modifier light
_exptl_crystal_colour_primary black
_exptl_crystal_density_diffrn 1.265
_exptl_crystal_description block
_exptl_crystal_F_000 1200
_exptl_crystal_size_max 0.21
_exptl_crystal_size_mid 0.20
_exptl_crystal_size_min 0.19
_refine_diff_density_max 1.621
_refine_diff_density_min -1.475
_refine_diff_density_rms 0.083
_refine_ls_extinction_method none
_refine_ls_goodness_of_fit_ref 0.997
_refine_ls_hydrogen_treatment constr
_refine_ls_matrix_type full
_refine_ls_number_parameters 1137
_refine_ls_number_reflns 13818
_refine_ls_number_restraints 1751
_refine_ls_restrained_S_all 0.987
_refine_ls_R_factor_all 0.0642
_refine_ls_R_factor_gt 0.0414
_refine_ls_shift/su_max 0.009
_refine_ls_shift/su_mean 0.000
_refine_ls_structure_factor_coef Fsqd
_refine_ls_weighting_details 'w=1/[\s^2^(Fo^2^)+(0.0376P)^2^] where P=(Fo^2^+2Fc^2^)/3'
_refine_ls_weighting_scheme calc
_refine_ls_wR_factor_gt 0.0776
_refine_ls_wR_factor_ref 0.0843
_reflns_Friedel_coverage 0.000
_reflns_number_gt 10707
_reflns_number_total 13818
_reflns_threshold_expression 'I > 2\s(I)'
_cod_data_source_file d4sc04197f4.cif
_cod_data_source_block 12b
_cod_depositor_comments 'Adding full bibliography for 1573095--1573138.cif.'
_cod_database_code 1573122
_shelx_shelxl_version_number 2018/3
_shelx_space_group_comment
;
The symmetry employed for this shelxl refinement is uniquely defined
by the following loop, which should always be used as a source of
symmetry information in preference to the above space-group names.
They are only intended as comments.
;
_shelx_estimated_absorpt_t_max 0.773
_shelx_estimated_absorpt_t_min 0.753
_olex2_refinement_description
;
1. Fixed Uiso
 At 1.2 times of:
  All C(H) groups, All C(H,H) groups, All C(H,H,H,H) groups
 At 1.5 times of:
  All C(H,H,H) groups
2. Restrained distances
 C38-C37 \\sim C38A-C37
 with sigma of 0.02
 N5A-C38A \\sim N5-C38 \\sim N5A-C39A \\sim N5-C43 \\sim N5A-C43A \\sim N5-C39
 with sigma of 0.02
 N2-C10 \\sim N2A-C10A \\sim N2A-C11A \\sim N2-C11 \\sim N2-C15 \\sim N2A-C15A
 with sigma of 0.02
 C9-C10A \\sim C9-C10
 with sigma of 0.02
 Er1-N7A \\sim Er1-N8 \\sim Er1-N7 \\sim Er1-N63A
 with sigma of 0.02
 N6-C45 \\sim N6-C45A
 with sigma of 0.02
3. Restrained planarity
 N3, C17, C18, C19, C20, C21, C22, C23, C26
 with sigma of 0.1
 N3, C17, C18A, C19A, C20A, C21A, C22A, C23A, C26A
 with sigma of 0.1
 Er1, N7, N8, C57, C58, C59, C60, C61, C62, C63, C64, C65, C66
 with sigma of 0.1
 Er1, N7A, N63A, C57A, C58A, C59A, C60A, C61A, C62A, C63A, C64A, C65A, C66A
 with sigma of 0.1
 C45A, C47A, C48A, C50A, C46A, C49A, N6, C54A, C51A
 with sigma of 0.1
 C45, C47, C48, C50, C46, C49, N6, C54, C51
 with sigma of 0.1
4. Uiso/Uaniso restraints and constraints
C37 \\sim N5 \\sim C38 \\sim C39 \\sim C40 \\sim C41 \\sim C42 \\sim C43 \\sim
N5A \\sim C38A \\sim C39A \\sim C40A \\sim C41A \\sim C42A \\sim C43A: within
2A with sigma of 0.01 and sigma for terminal atoms of 0.02 within 2A
C9 \\sim N2 \\sim C10 \\sim C11 \\sim C12 \\sim C13 \\sim C14 \\sim C15 \\sim
N2A \\sim C10A \\sim C11A \\sim C12A \\sim C13A \\sim C14A \\sim C15A: within
2A with sigma of 0.01 and sigma for terminal atoms of 0.02 within 2A
N3 \\sim C17 \\sim C18 \\sim C19 \\sim C20 \\sim C21 \\sim C22 \\sim C23 \\sim
C24 \\sim C25 \\sim C26 \\sim C27 \\sim C28 \\sim C18A \\sim C19A \\sim C20A
\\sim C21A \\sim C22A \\sim C23A \\sim C24A \\sim C25A \\sim C26A \\sim C27A
\\sim C28A: within 2A with sigma of 0.01 and sigma for terminal atoms of 0.02
within 2A
Er1 \\sim N7 \\sim N8 \\sim C57 \\sim C58 \\sim C59 \\sim C60 \\sim C61 \\sim
C62 \\sim C63 \\sim C64 \\sim C65 \\sim C66 \\sim N7A \\sim N63A \\sim C57A
\\sim C58A \\sim C59A \\sim C60A \\sim C61A \\sim C62A \\sim C63A \\sim C64A
\\sim C65A \\sim C66A: within 2A with sigma of 0.01 and sigma for terminal
atoms of 0.02 within 2A
C45 \\sim C46 \\sim C47 \\sim C48 \\sim C49 \\sim C50 \\sim C51 \\sim C52 \\sim
C53 \\sim C54 \\sim C55 \\sim C56 \\sim C45A \\sim C46A \\sim C47A \\sim C48A
\\sim C49A \\sim C50A \\sim C51A \\sim C52A \\sim C53A \\sim C54A \\sim C55A
\\sim C56A \\sim N6: within 2A with sigma of 0.01 and sigma for terminal atoms
of 0.02 within 2A
5. Same fragment restrains
{Er1, N7A, N63A, C57A, C58A, C59A, C60A, C61A, C62A, C63A, C64A, C65A, C66A}
sigma for 1-2: 0.02, 1-3: 0.04
as in
{Er1, N7, N8, C57, C58, C59, C60, C61, C62, C63, C64, C65, C66}
{N6, C45A, C46A, C47A, C48A, C49A, C50A, C51A, C52A, C53A, C54A, C55A, C56A}
sigma for 1-2: 0.02, 1-3: 0.04
as in
{N6, C45, C46, C47, C48, C49, C50, C51, C52, C53, C54, C55, C56}
{C9, N2A, C10A, C11A, C12A, C13A, C14A, C15A} sigma for 1-2: 0.02, 1-3: 0.04
as in
{C9, N2, C10, C11, C12, C13, C14, C15}
{N3, C17, C18A, C19A, C20A, C21A, C22A, C23A, C24A, C25A, C26A, C27A, C28A}
sigma for 1-2: 0.02, 1-3: 0.04
as in
{N3, C17, C18, C19, C20, C21, C22, C23, C24, C25, C26, C27, C28}
{C37, N5A, C38A, C39A, C40A, C41A, C42A, C43A} sigma for 1-2: 0.02, 1-3: 0.04
as in
{C37, N5, C38, C39, C40, C41, C42, C43}
6. Others
 Sof(H37C)=Sof(H37D)=Sof(N5A)=Sof(C38A)=Sof(H38C)=Sof(H38D)=Sof(C39A)=
 Sof(H39C)=Sof(H39D)=Sof(C40A)=Sof(H40C)=Sof(H40D)=Sof(C41A)=Sof(H41C)=
 Sof(H41D)=Sof(C42A)=Sof(H42C)=Sof(H42D)=Sof(C43A)=Sof(H43C)=Sof(H43D)=1-FVAR(1)
 Sof(H37A)=Sof(H37B)=Sof(N5)=Sof(C38)=Sof(H38A)=Sof(H38B)=Sof(C39)=Sof(H39A)=
 Sof(H39B)=Sof(C40)=Sof(H40A)=Sof(H40B)=Sof(C41)=Sof(H41A)=Sof(H41B)=Sof(C42)=
 Sof(H42A)=Sof(H42B)=Sof(C43)=Sof(H43A)=Sof(H43B)=FVAR(1)
 Sof(H9BC)=Sof(H9BD)=Sof(N2A)=Sof(C10A)=Sof(H10C)=Sof(H10D)=Sof(C11A)=
 Sof(H11C)=Sof(H11D)=Sof(C12A)=Sof(H12C)=Sof(H12D)=Sof(C13A)=Sof(H13C)=
 Sof(H13D)=Sof(C14A)=Sof(H14C)=Sof(H14D)=Sof(C15A)=Sof(H15C)=Sof(H15D)=1-FVAR(2)
 Sof(H9AA)=Sof(H9AB)=Sof(N2)=Sof(C10)=Sof(H10A)=Sof(H10B)=Sof(C11)=Sof(H11A)=
 Sof(H11B)=Sof(C12)=Sof(H12A)=Sof(H12B)=Sof(C13)=Sof(H13A)=Sof(H13B)=Sof(C14)=
 Sof(H14A)=Sof(H14B)=Sof(C15)=Sof(H15A)=Sof(H15B)=FVAR(2)
 Sof(C18A)=Sof(C19A)=Sof(H19A)=Sof(C20A)=Sof(H20A)=Sof(C21A)=Sof(H21A)=
 Sof(C22A)=Sof(C23A)=Sof(H23A)=Sof(C24A)=Sof(H24D)=Sof(H24E)=Sof(H24F)=
 Sof(C25A)=Sof(H25D)=Sof(H25E)=Sof(H25F)=Sof(C26A)=Sof(H26A)=Sof(C27A)=
 Sof(H27D)=Sof(H27E)=Sof(H27F)=Sof(C28A)=Sof(H28D)=Sof(H28E)=Sof(H28F)=1-FVAR(3)
 Sof(C18)=Sof(C19)=Sof(H19)=Sof(C20)=Sof(H20)=Sof(C21)=Sof(H21)=Sof(C22)=
 Sof(C23)=Sof(H23)=Sof(C24)=Sof(H24A)=Sof(H24B)=Sof(H24C)=Sof(C25)=Sof(H25A)=
 Sof(H25B)=Sof(H25C)=Sof(C26)=Sof(H26)=Sof(C27)=Sof(H27A)=Sof(H27B)=Sof(H27C)=
 Sof(C28)=Sof(H28A)=Sof(H28B)=Sof(H28C)=FVAR(3)
 Sof(N7A)=Sof(N63A)=Sof(C57A)=Sof(H57A)=Sof(C58A)=Sof(H58A)=Sof(C59A)=
 Sof(H59A)=Sof(C60A)=Sof(H60A)=Sof(C61A)=Sof(C62A)=Sof(C63A)=Sof(H63A)=
 Sof(C64A)=Sof(H64A)=Sof(C65A)=Sof(H65A)=Sof(C66A)=Sof(H66A)=1-FVAR(4)
 Sof(N7)=Sof(N8)=Sof(C57)=Sof(H57)=Sof(C58)=Sof(H58)=Sof(C59)=Sof(H59)=
 Sof(C60)=Sof(H60)=Sof(C61)=Sof(C62)=Sof(C63)=Sof(H63)=Sof(C64)=Sof(H64)=
 Sof(C65)=Sof(H65)=Sof(C66)=Sof(H66)=FVAR(4)
 Sof(C45A)=Sof(C46A)=Sof(C47A)=Sof(H47A)=Sof(C48A)=Sof(H48A)=Sof(C49A)=
 Sof(H49A)=Sof(C50A)=Sof(C51A)=Sof(H51A)=Sof(C52A)=Sof(H52D)=Sof(H52E)=
 Sof(H52F)=Sof(C53A)=Sof(H53D)=Sof(H53E)=Sof(H53F)=Sof(C54A)=Sof(H54A)=
 Sof(C55A)=Sof(H55D)=Sof(H55E)=Sof(H55F)=Sof(C56A)=Sof(H56D)=Sof(H56E)=
 Sof(H56F)=1-FVAR(5)
 Sof(C45)=Sof(C46)=Sof(C47)=Sof(H47)=Sof(C48)=Sof(H48)=Sof(C49)=Sof(H49)=
 Sof(C50)=Sof(C51)=Sof(H51)=Sof(C52)=Sof(H52A)=Sof(H52B)=Sof(H52C)=Sof(C53)=
 Sof(H53A)=Sof(H53B)=Sof(H53C)=Sof(C54)=Sof(H54)=Sof(C55)=Sof(H55A)=Sof(H55B)=
 Sof(H55C)=Sof(C56)=Sof(H56A)=Sof(H56B)=Sof(H56C)=FVAR(5)
 Fixed Z: C41(0.06099)
7.a Ternary CH refined with riding coordinates:
 C23(H23), C26(H26), C51(H51), C54(H54), C51A(H51A), C54A(H54A), C23A(H23A),
 C26A(H26A)
7.b Secondary CH2 refined with riding coordinates:
 C9(H9AA,H9AB), C9(H9BC,H9BD), C10(H10A,H10B), C11(H11A,H11B), C12(H12A,H12B),
 C13(H13A,H13B), C14(H14A,H14B), C15(H15A,H15B), C37(H37A,H37B), C37(H37C,H37D),
  C38(H38A,H38B), C39(H39A,H39B), C40(H40A,H40B), C41(H41A,H41B), C42(H42A,
 H42B), C43(H43A,H43B), C10A(H10C,H10D), C11A(H11C,H11D), C12A(H12C,H12D),
 C13A(H13C,H13D), C14A(H14C,H14D), C15A(H15C,H15D), C38A(H38C,H38D), C39A(H39C,
 H39D), C40A(H40C,H40D), C41A(H41C,H41D), C42A(H42C,H42D), C43A(H43C,H43D)
7.c Aromatic/amide H refined with riding coordinates:
 C57(H57), C58(H58), C59(H59), C60(H60), C63(H63), C64(H64), C65(H65),
 C66(H66), C19(H19), C20(H20), C21(H21), C47(H47), C48(H48), C49(H49), C4(H4),
 C5(H5), C6(H6), C7(H7), C16(H16), C32(H32), C33(H33), C34(H34), C35(H35),
 C44(H44), C47A(H47A), C48A(H48A), C49A(H49A), C57A(H57A), C58A(H58A),
 C59A(H59A), C60A(H60A), C63A(H63A), C64A(H64A), C65A(H65A), C66A(H66A),
 C19A(H19A), C20A(H20A), C21A(H21A)
7.d Idealised Me refined as rotating group:
 C24(H24A,H24B,H24C), C25(H25A,H25B,H25C), C27(H27A,H27B,H27C), C28(H28A,H28B,
 H28C), C52(H52A,H52B,H52C), C53(H53A,H53B,H53C), C55(H55A,H55B,H55C), C56(H56A,
 H56B,H56C), C52A(H52D,H52E,H52F), C53A(H53D,H53E,H53F), C55A(H55D,H55E,H55F),
 C56A(H56D,H56E,H56F), C24A(H24D,H24E,H24F), C25A(H25D,H25E,H25F), C27A(H27D,
 H27E,H27F), C28A(H28D,H28E,H28F)
;
_olex2_submission_special_instructions 'No special instructions were received'

loop_
_space_group_symop_operation_xyz
'x, y, z'
'-x, -y, -z'

loop_
_atom_site_label
_atom_site_type_symbol
_atom_site_fract_x
_atom_site_fract_y
_atom_site_fract_z
_atom_site_U_iso_or_equiv
_atom_site_adp_type
_atom_site_occupancy
_atom_site_site_symmetry_order
_atom_site_calc_flag
_atom_site_refinement_flags_posn
_atom_site_refinement_flags_adp
_atom_site_refinement_flags_occupancy
_atom_site_disorder_assembly
_atom_site_disorder_group
Er1 Er 0.72523(2) 0.67786(2) 0.24450(2) 0.03320(6) Uani 1 1 d D . . . .
N7 N 0.6024(6) 0.5872(8) 0.3146(6) 0.0426(18) Uani 0.66(2) 1 d D U P A 1
N8 N 0.7409(8) 0.5287(6) 0.1844(6) 0.0457(19) Uani 0.66(2) 1 d D U P A 1
C57 C 0.5319(11) 0.6182(10) 0.3827(7) 0.050(2) Uani 0.66(2) 1 d D U P A 1
H57 H 0.532089 0.678430 0.401705 0.060 Uiso 0.66(2) 1 calc R U P A 1
C58 C 0.4619(10) 0.5682(9) 0.4244(6) 0.062(2) Uani 0.66(2) 1 d D U P A 1
H58 H 0.415971 0.593733 0.470213 0.075 Uiso 0.66(2) 1 calc R U P A 1
C59 C 0.4604(9) 0.4778(10) 0.3973(6) 0.068(2) Uani 0.66(2) 1 d D U P A 1
H59 H 0.412179 0.442739 0.424874 0.081 Uiso 0.66(2) 1 calc R U P A 1
C60 C 0.5297(9) 0.4399(8) 0.3301(6) 0.061(2) Uani 0.66(2) 1 d D U P A 1
H60 H 0.529909 0.378734 0.311993 0.073 Uiso 0.66(2) 1 calc R U P A 1
C61 C 0.6021(8) 0.4967(9) 0.2879(5) 0.0459(18) Uani 0.66(2) 1 d D U P A 1
C62 C 0.6783(9) 0.4641(8) 0.2187(5) 0.0472(18) Uani 0.66(2) 1 d D U P A 1
C63 C 0.6931(10) 0.3724(8) 0.1853(6) 0.071(2) Uani 0.66(2) 1 d D U P A 1
H63 H 0.651371 0.329163 0.208674 0.085 Uiso 0.66(2) 1 calc R U P A 1
C64 C 0.7695(10) 0.3440(8) 0.1174(6) 0.077(2) Uani 0.66(2) 1 d D U P A 1
H64 H 0.781452 0.280328 0.096475 0.093 Uiso 0.66(2) 1 calc R U P A 1
C65 C 0.8287(10) 0.4118(8) 0.0803(6) 0.064(2) Uani 0.66(2) 1 d D U P A 1
H65 H 0.878468 0.396266 0.034021 0.077 Uiso 0.66(2) 1 calc R U P A 1
C66 C 0.8091(10) 0.5011(9) 0.1160(7) 0.052(2) Uani 0.66(2) 1 d D U P A 1
H66 H 0.845784 0.547807 0.091212 0.062 Uiso 0.66(2) 1 calc R U P A 1
N1 N 0.8011(2) 0.6263(2) 0.41724(14) 0.0366(6) Uani 1 1 d . . . . .
N3 N 0.5986(2) 0.8522(2) 0.29649(14) 0.0361(6) Uani 1 1 d D U . . .
C17 C 0.5241(3) 0.9426(3) 0.26450(17) 0.0422(8) Uani 1 1 d D U . . .
C18 C 0.4164(6) 0.9438(7) 0.2718(5) 0.0508(16) Uani 0.691(19) 1 d D U P B 1
C19 C 0.3417(9) 1.0299(10) 0.2422(8) 0.065(2) Uani 0.691(19) 1 d D U P B 1
H19 H 0.269035 1.031731 0.247630 0.078 Uiso 0.691(19) 1 calc R U P B 1
C20 C 0.3757(9) 1.1117(9) 0.2049(7) 0.068(2) Uani 0.691(19) 1 d D U P B 1
H20 H 0.326103 1.168797 0.185049 0.082 Uiso 0.691(19) 1 calc R U P B 1
C21 C 0.4823(9) 1.1094(9) 0.1971(7) 0.063(2) Uani 0.691(19) 1 d D U P B 1
H21 H 0.503987 1.165289 0.171482 0.076 Uiso 0.691(19) 1 calc R U P B 1
C22 C 0.5600(9) 1.0252(8) 0.2264(8) 0.0489(16) Uani 0.691(19) 1 d D U P B 1
C23 C 0.3756(10) 0.8561(10) 0.3142(6) 0.065(2) Uani 0.691(19) 1 d D U P B 1
H23 H 0.439240 0.787808 0.310356 0.078 Uiso 0.691(19) 1 calc R U P B 1
C24 C 0.2861(10) 0.8448(12) 0.2816(6) 0.098(3) Uani 0.691(19) 1 d D U P B 1
H24A H 0.218562 0.907281 0.292909 0.147 Uiso 0.691(19) 1 calc R U P B 1
H24B H 0.268955 0.781798 0.302098 0.147 Uiso 0.691(19) 1 calc R U P B 1
H24C H 0.315641 0.838432 0.229569 0.147 Uiso 0.691(19) 1 calc R U P B 1
C25 C 0.3222(9) 0.8872(10) 0.3937(5) 0.089(3) Uani 0.691(19) 1 d D U P B 1
H25A H 0.378109 0.891509 0.414055 0.134 Uiso 0.691(19) 1 calc R U P B 1
H25B H 0.292288 0.833934 0.420293 0.134 Uiso 0.691(19) 1 calc R U P B 1
H25C H 0.262283 0.955906 0.397020 0.134 Uiso 0.691(19) 1 calc R U P B 1
C26 C 0.6752(8) 1.0269(9) 0.2226(7) 0.059(2) Uani 0.691(19) 1 d D U P B 1
H26 H 0.724018 0.952592 0.229085 0.070 Uiso 0.691(19) 1 calc R U P B 1
C27 C 0.7309(13) 1.0696(12) 0.1492(8) 0.080(4) Uani 0.691(19) 1 d D U P B 1
H27A H 0.723389 1.036992 0.110324 0.119 Uiso 0.691(19) 1 calc R U P B 1
H27B H 0.809407 1.052349 0.144881 0.119 Uiso 0.691(19) 1 calc R U P B 1
H27C H 0.694752 1.146299 0.146300 0.119 Uiso 0.691(19) 1 calc R U P B 1
C28 C 0.6678(12) 1.0924(11) 0.2841(8) 0.077(3) Uani 0.691(19) 1 d D U P B 1
H28A H 0.608681 1.161263 0.285183 0.116 Uiso 0.691(19) 1 calc R U P B 1
H28B H 0.738298 1.102481 0.276040 0.116 Uiso 0.691(19) 1 calc R U P B 1
H28C H 0.651616 1.054876 0.329746 0.116 Uiso 0.691(19) 1 calc R U P B 1
N4 N 0.6884(2) 0.8290(2) 0.07470(15) 0.0422(7) Uani 1 1 d . . . . .
N6 N 0.9200(2) 0.6686(2) 0.19608(14) 0.0392(7) Uani 1 1 d D U . . .
C45 C 1.0161(8) 0.6187(9) 0.2254(6) 0.039(2) Uani 0.56(2) 1 d D U P C 1
C46 C 1.0833(12) 0.5104(10) 0.2115(8) 0.047(2) Uani 0.56(2) 1 d D U P C 1
C47 C 1.1747(11) 0.4634(11) 0.2408(7) 0.054(2) Uani 0.56(2) 1 d D U P C 1
H47 H 1.220841 0.392181 0.230469 0.065 Uiso 0.56(2) 1 calc R U P C 1
C48 C 1.1980(11) 0.5197(11) 0.2842(8) 0.052(2) Uani 0.56(2) 1 d D U P C 1
H48 H 1.258950 0.486867 0.303756 0.063 Uiso 0.56(2) 1 calc R U P C 1
C49 C 1.1312(10) 0.6249(11) 0.2987(7) 0.050(2) Uani 0.56(2) 1 d D U P C 1
H49 H 1.148268 0.663051 0.327938 0.059 Uiso 0.56(2) 1 calc R U P C 1
C50 C 1.0377(12) 0.6770(10) 0.2709(9) 0.043(2) Uani 0.56(2) 1 d D U P C 1
C51 C 1.0647(14) 0.4437(11) 0.1616(7) 0.059(2) Uani 0.56(2) 1 d D U P C 1
H51 H 1.008648 0.491441 0.137185 0.071 Uiso 0.56(2) 1 calc R U P C 1
C52 C 1.0192(14) 0.3596(13) 0.2069(8) 0.080(4) Uani 0.56(2) 1 d D U P C 1
H52A H 1.071571 0.314610 0.233139 0.120 Uiso 0.56(2) 1 calc R U P C 1
H52B H 1.009388 0.316249 0.175208 0.120 Uiso 0.56(2) 1 calc R U P C 1
H52C H 0.947862 0.395065 0.240810 0.120 Uiso 0.56(2) 1 calc R U P C 1
C53 C 1.1757(12) 0.3902(12) 0.1030(7) 0.085(4) Uani 0.56(2) 1 d D U P C 1
H53A H 1.201235 0.444841 0.074293 0.128 Uiso 0.56(2) 1 calc R U P C 1
H53B H 1.162966 0.348137 0.071973 0.128 Uiso 0.56(2) 1 calc R U P C 1
H53C H 1.231917 0.344390 0.126241 0.128 Uiso 0.56(2) 1 calc R U P C 1
C54 C 0.9675(13) 0.7944(11) 0.2863(10) 0.048(2) Uani 0.56(2) 1 d D U P C 1
H54 H 0.892855 0.807913 0.280161 0.058 Uiso 0.56(2) 1 calc R U P C 1
C55 C 0.9510(15) 0.8250(16) 0.3635(10) 0.063(4) Uani 0.56(2) 1 d D U P C 1
H55A H 1.022515 0.817932 0.369681 0.095 Uiso 0.56(2) 1 calc R U P C 1
H55B H 0.919800 0.778260 0.397896 0.095 Uiso 0.56(2) 1 calc R U P C 1
H55C H 0.900478 0.898186 0.371694 0.095 Uiso 0.56(2) 1 calc R U P C 1
C56 C 1.0222(16) 0.8650(14) 0.2299(11) 0.060(4) Uani 0.56(2) 1 d D U P C 1
H56A H 0.978004 0.939554 0.239561 0.090 Uiso 0.56(2) 1 calc R U P C 1
H56B H 1.025590 0.849146 0.181800 0.090 Uiso 0.56(2) 1 calc R U P C 1
H56C H 1.097149 0.850330 0.233119 0.090 Uiso 0.56(2) 1 calc R U P C 1
C1 C 0.7503(3) 0.6853(3) 0.36506(17) 0.0347(7) Uani 1 1 d . . . . .
C2 C 0.6739(3) 0.7823(3) 0.39851(17) 0.0378(8) Uani 1 1 d . . . . .
C3 C 0.6789(3) 0.7815(3) 0.47232(18) 0.0411(8) Uani 1 1 d . . . . .
C4 C 0.6252(4) 0.8530(3) 0.5298(2) 0.0632(12) Uani 1 1 d . . . . .
H4 H 0.571116 0.919610 0.524317 0.076 Uiso 1 1 calc R U . . .
C5 C 0.6533(4) 0.8237(4) 0.5951(2) 0.0762(14) Uani 1 1 d . . . . .
H5 H 0.617856 0.871200 0.633609 0.091 Uiso 1 1 calc R U . . .
C6 C 0.7335(4) 0.7244(4) 0.6041(2) 0.0692(13) Uani 1 1 d . . . . .
H6 H 0.751072 0.706602 0.648451 0.083 Uiso 1 1 calc R U . . .
C7 C 0.7874(3) 0.6521(3) 0.5486(2) 0.0529(10) Uani 1 1 d . . . . .
H7 H 0.841109 0.585615 0.554695 0.063 Uiso 1 1 calc R U . . .
C8 C 0.7592(3) 0.6812(3) 0.48296(18) 0.0397(8) Uani 1 1 d . . . . .
C9 C 0.8800(3) 0.5152(3) 0.40768(19) 0.0436(8) Uani 1 1 d D U . . .
H9AA H 0.933197 0.501139 0.436125 0.052 Uiso 0.427(17) 1 calc R U P D 1
H9AB H 0.921960 0.503212 0.356759 0.052 Uiso 0.427(17) 1 calc R U P D 1
H9BC H 0.921020 0.496946 0.444348 0.052 Uiso 0.573(17) 1 calc R U P D 2
H9BD H 0.934253 0.508882 0.360122 0.052 Uiso 0.573(17) 1 calc R U P D 2
N2 N 0.8839(18) 0.3307(12) 0.4084(13) 0.055(3) Uani 0.427(17) 1 d D U P D 1
C10 C 0.8134(15) 0.4408(12) 0.4328(10) 0.051(3) Uani 0.427(17) 1 d D U P D 1
H10A H 0.786020 0.440875 0.485580 0.061 Uiso 0.427(17) 1 calc R U P D 1
H10B H 0.748626 0.466444 0.413190 0.061 Uiso 0.427(17) 1 calc R U P D 1
C11 C 0.8115(13) 0.2716(10) 0.4065(10) 0.068(3) Uani 0.427(17) 1 d D U P D 1
H11A H 0.764213 0.309110 0.374579 0.081 Uiso 0.427(17) 1 calc R U P D 1
H11B H 0.762861 0.267614 0.455078 0.081 Uiso 0.427(17) 1 calc R U P D 1
C12 C 0.8844(15) 0.1585(11) 0.3790(10) 0.076(3) Uani 0.427(17) 1 d D U P D 1
H12A H 0.836482 0.120296 0.376298 0.091 Uiso 0.427(17) 1 calc R U P D 1
H12B H 0.932554 0.162861 0.330346 0.091 Uiso 0.427(17) 1 calc R U P D 1
C13 C 0.9546(15) 0.0991(14) 0.4279(10) 0.074(3) Uani 0.427(17) 1 d D U P D 1
H13A H 1.012115 0.034921 0.403685 0.089 Uiso 0.427(17) 1 calc R U P D 1
H13B H 0.907712 0.076393 0.471401 0.089 Uiso 0.427(17) 1 calc R U P D 1
C14 C 1.0096(14) 0.1623(14) 0.4496(10) 0.070(3) Uani 0.427(17) 1 d D U P D 1
H14A H 1.075274 0.163002 0.410189 0.084 Uiso 0.427(17) 1 calc R U P D 1
H14B H 1.035451 0.127739 0.491805 0.084 Uiso 0.427(17) 1 calc R U P D 1
C15 C 0.9324(16) 0.2765(15) 0.4678(10) 0.067(3) Uani 0.427(17) 1 d D U P D 1
H15A H 0.872032 0.276394 0.511366 0.080 Uiso 0.427(17) 1 calc R U P D 1
H15B H 0.974332 0.315918 0.477988 0.080 Uiso 0.427(17) 1 calc R U P D 1
C16 C 0.6030(3) 0.8634(3) 0.36157(18) 0.0391(8) Uani 1 1 d . . . . .
H16 H 0.557220 0.927887 0.385078 0.047 Uiso 1 1 calc R U . . .
C29 C 0.7431(3) 0.7746(3) 0.12572(18) 0.0385(8) Uani 1 1 d . . . . .
C30 C 0.8540(3) 0.7743(3) 0.09716(17) 0.0395(8) Uani 1 1 d . . . . .
C31 C 0.8655(3) 0.8299(3) 0.02717(18) 0.0430(9) Uani 1 1 d . . . . .
C32 C 0.9502(4) 0.8579(4) -0.0232(2) 0.0656(12) Uani 1 1 d . . . . .
H32 H 1.021055 0.837857 -0.015448 0.079 Uiso 1 1 calc R U . . .
C33 C 0.9283(4) 0.9163(4) -0.0853(3) 0.0867(16) Uani 1 1 d . . . . .
H33 H 0.984790 0.936086 -0.119107 0.104 Uiso 1 1 calc R U . . .
C34 C 0.8238(4) 0.9455(4) -0.0978(2) 0.0830(15) Uani 1 1 d . . . . .
H34 H 0.811794 0.983310 -0.140420 0.100 Uiso 1 1 calc R U . . .
C35 C 0.7369(4) 0.9199(3) -0.0483(2) 0.0645(12) Uani 1 1 d . . . . .
H35 H 0.666409 0.940073 -0.056567 0.077 Uiso 1 1 calc R U . . .
C36 C 0.7591(3) 0.8627(3) 0.01418(18) 0.0454(9) Uani 1 1 d . . . . .
C37 C 0.5730(3) 0.8405(4) 0.0805(2) 0.0608(11) Uani 1 1 d D U . . .
H37A H 0.541395 0.899187 0.049067 0.073 Uiso 0.689(6) 1 calc R U P E 1
H37B H 0.526704 0.855778 0.130313 0.073 Uiso 0.689(6) 1 calc R U P E 1
H37C H 0.545891 0.807644 0.126865 0.073 Uiso 0.311(6) 1 calc R U P E 2
H37D H 0.529216 0.916926 0.084171 0.073 Uiso 0.311(6) 1 calc R U P E 2
N5 N 0.4660(6) 0.7229(6) 0.0765(5) 0.0751(16) Uani 0.689(6) 1 d D U P E 1
C38 C 0.5763(5) 0.7325(6) 0.0567(5) 0.0805(18) Uani 0.689(6) 1 d D U P E 1
H38A H 0.607656 0.726679 0.004220 0.097 Uiso 0.689(6) 1 calc R U P E 1
H38B H 0.625800 0.673264 0.079161 0.097 Uiso 0.689(6) 1 calc R U P E 1
C39 C 0.4776(7) 0.6093(7) 0.0856(6) 0.103(2) Uani 0.689(6) 1 d D U P E 1
H39A H 0.518581 0.576217 0.121755 0.124 Uiso 0.689(6) 1 calc R U P E 1
H39B H 0.522151 0.573500 0.039830 0.124 Uiso 0.689(6) 1 calc R U P E 1
C40 C 0.3692(8) 0.5919(9) 0.1085(6) 0.121(3) Uani 0.689(6) 1 d D U P E 1
H40A H 0.383159 0.515566 0.107509 0.145 Uiso 0.689(6) 1 calc R U P E 1
H40B H 0.330333 0.615479 0.158185 0.145 Uiso 0.689(6) 1 calc R U P E 1
C41 C 0.2975(8) 0.6504(8) 0.060990 0.111(2) Uani 0.689(6) 1 d D U P E 1
H41A H 0.222295 0.648476 0.083264 0.133 Uiso 0.689(6) 1 calc R U P E 1
H41B H 0.326891 0.613822 0.014873 0.133 Uiso 0.689(6) 1 calc R U P E 1
C42 C 0.2894(9) 0.7677(8) 0.0461(7) 0.116(3) Uani 0.689(6) 1 d D U P E 1
H42A H 0.252027 0.798710 0.008041 0.139 Uiso 0.689(6) 1 calc R U P E 1
H42B H 0.245809 0.809164 0.089897 0.139 Uiso 0.689(6) 1 calc R U P E 1
C43 C 0.4076(9) 0.7712(9) 0.0225(6) 0.094(2) Uani 0.689(6) 1 d D U P E 1
H43A H 0.449034 0.733429 -0.022907 0.113 Uiso 0.689(6) 1 calc R U P E 1
H43B H 0.403545 0.845415 0.014035 0.113 Uiso 0.689(6) 1 calc R U P E 1
C44 C 0.9384(3) 0.7212(3) 0.13409(18) 0.0407(8) Uani 1 1 d . . . . .
H44 H 1.010237 0.723960 0.113156 0.049 Uiso 1 1 calc R U . . .
C45A C 1.0100(10) 0.6256(12) 0.2316(8) 0.043(3) Uani 0.44(2) 1 d D U P C 2
C46A C 1.0810(16) 0.5163(13) 0.2204(11) 0.051(2) Uani 0.44(2) 1 d D U P C 2
C47A C 1.1656(14) 0.4786(14) 0.2565(9) 0.058(3) Uani 0.44(2) 1 d D U P C 2
H47A H 1.213747 0.407126 0.251522 0.069 Uiso 0.44(2) 1 calc R U P C 2
C48A C 1.1794(14) 0.5443(15) 0.2992(9) 0.055(3) Uani 0.44(2) 1 d D U P C 2
H48A H 1.238577 0.517031 0.320728 0.066 Uiso 0.44(2) 1 calc R U P C 2
C49A C 1.1081(13) 0.6495(14) 0.3109(9) 0.050(3) Uani 0.44(2) 1 d D U P C 2
H49A H 1.116489 0.691348 0.342166 0.061 Uiso 0.44(2) 1 calc R U P C 2
C50A C 1.0226(15) 0.6931(13) 0.2754(11) 0.042(2) Uani 0.44(2) 1 d D U P C 2
C51A C 1.0610(18) 0.4433(14) 0.1765(8) 0.065(3) Uani 0.44(2) 1 d D U P C 2
H51A H 0.983178 0.479472 0.173515 0.078 Uiso 0.44(2) 1 calc R U P C 2
C52A C 1.0676(17) 0.3309(13) 0.2093(11) 0.082(5) Uani 0.44(2) 1 d D U P C 2
H52D H 1.144580 0.288008 0.207491 0.123 Uiso 0.44(2) 1 calc R U P C 2
H52E H 1.039984 0.296997 0.181918 0.123 Uiso 0.44(2) 1 calc R U P C 2
H52F H 1.022403 0.337267 0.259150 0.123 Uiso 0.44(2) 1 calc R U P C 2
C53A C 1.1348(19) 0.4294(17) 0.0975(9) 0.097(5) Uani 0.44(2) 1 d D U P C 2
H53D H 1.118780 0.497868 0.072258 0.145 Uiso 0.44(2) 1 calc R U P C 2
H53E H 1.118977 0.380498 0.073626 0.145 Uiso 0.44(2) 1 calc R U P C 2
H53F H 1.212908 0.400992 0.096944 0.145 Uiso 0.44(2) 1 calc R U P C 2
C54A C 0.9457(16) 0.8098(14) 0.2875(12) 0.044(3) Uani 0.44(2) 1 d D U P C 2
H54A H 0.874063 0.816064 0.279558 0.053 Uiso 0.44(2) 1 calc R U P C 2
C55A C 0.9188(17) 0.8473(17) 0.3647(12) 0.048(3) Uani 0.44(2) 1 d D U P C 2
H55D H 0.895955 0.795896 0.399225 0.073 Uiso 0.44(2) 1 calc R U P C 2
H55E H 0.858741 0.916026 0.371496 0.073 Uiso 0.44(2) 1 calc R U P C 2
H55F H 0.984622 0.853506 0.371843 0.073 Uiso 0.44(2) 1 calc R U P C 2
C56A C 0.9916(19) 0.8863(18) 0.2325(16) 0.061(5) Uani 0.44(2) 1 d D U P C 2
H56D H 1.055516 0.891215 0.243448 0.092 Uiso 0.44(2) 1 calc R U P C 2
H56E H 0.933993 0.956343 0.235268 0.092 Uiso 0.44(2) 1 calc R U P C 2
H56F H 1.014282 0.859444 0.184158 0.092 Uiso 0.44(2) 1 calc R U P C 2
N2A N 0.8945(13) 0.3267(9) 0.3996(10) 0.052(2) Uani 0.573(17) 1 d D U P D 2
C10A C 0.8202(11) 0.4367(9) 0.4140(8) 0.054(2) Uani 0.573(17) 1 d D U P D 2
H10C H 0.769915 0.439870 0.462799 0.065 Uiso 0.573(17) 1 calc R U P D 2
H10D H 0.774139 0.459118 0.380042 0.065 Uiso 0.573(17) 1 calc R U P D 2
C11A C 0.8439(10) 0.2634(8) 0.3755(8) 0.066(2) Uani 0.573(17) 1 d D U P D 2
H11C H 0.815694 0.300187 0.334583 0.080 Uiso 0.573(17) 1 calc R U P D 2
H11D H 0.780299 0.257307 0.414756 0.080 Uiso 0.573(17) 1 calc R U P D 2
C12A C 0.9268(12) 0.1521(9) 0.3530(8) 0.076(2) Uani 0.573(17) 1 d D U P D 2
H12C H 0.887150 0.110418 0.342668 0.091 Uiso 0.573(17) 1 calc R U P D 2
H12D H 0.983095 0.158032 0.308395 0.091 Uiso 0.573(17) 1 calc R U P D 2
C13A C 0.9839(12) 0.0946(11) 0.4087(8) 0.079(3) Uani 0.573(17) 1 d D U P D 2
H13C H 1.038948 0.025181 0.390870 0.094 Uiso 0.573(17) 1 calc R U P D 2
H13D H 0.929564 0.082818 0.452563 0.094 Uiso 0.573(17) 1 calc R U P D 2
C14A C 1.0408(11) 0.1622(11) 0.4247(8) 0.078(3) Uani 0.573(17) 1 d D U P D 2
H14C H 1.097702 0.170069 0.381019 0.093 Uiso 0.573(17) 1 calc R U P D 2
H14D H 1.078433 0.126662 0.462010 0.093 Uiso 0.573(17) 1 calc R U P D 2
C15A C 0.9576(12) 0.2724(11) 0.4504(8) 0.068(3) Uani 0.573(17) 1 d D U P D 2
H15C H 0.906004 0.264897 0.496964 0.081 Uiso 0.573(17) 1 calc R U P D 2
H15D H 0.998175 0.315552 0.457539 0.081 Uiso 0.573(17) 1 calc R U P D 2
N5A N 0.4534(15) 0.7578(15) 0.0644(12) 0.088(3) Uani 0.311(6) 1 d D U P E 2
C38A C 0.5425(13) 0.7999(15) 0.0264(8) 0.079(3) Uani 0.311(6) 1 d D U P E 2
H38C H 0.607573 0.743449 -0.001047 0.095 Uiso 0.311(6) 1 calc R U P E 2
H38D H 0.516131 0.857403 -0.007326 0.095 Uiso 0.311(6) 1 calc R U P E 2
C39A C 0.385(2) 0.753(2) 0.0203(13) 0.099(4) Uani 0.311(6) 1 d D U P E 2
H39C H 0.431017 0.698625 -0.016590 0.119 Uiso 0.311(6) 1 calc R U P E 2
H39D H 0.360346 0.821486 -0.004568 0.119 Uiso 0.311(6) 1 calc R U P E 2
C40A C 0.2830(18) 0.725(2) 0.0649(15) 0.112(3) Uani 0.311(6) 1 d D U P E 2
H40C H 0.231307 0.784429 0.096536 0.134 Uiso 0.311(6) 1 calc R U P E 2
H40D H 0.244112 0.715491 0.032296 0.134 Uiso 0.311(6) 1 calc R U P E 2
C41A C 0.3132(18) 0.632(2) 0.1067(15) 0.119(4) Uani 0.311(6) 1 d D U P E 2
H41C H 0.335637 0.571288 0.076174 0.142 Uiso 0.311(6) 1 calc R U P E 2
H41D H 0.246525 0.631714 0.145204 0.142 Uiso 0.311(6) 1 calc R U P E 2
C42A C 0.4069(17) 0.6148(18) 0.1419(12) 0.116(4) Uani 0.311(6) 1 d D U P E 2
H42C H 0.372886 0.645572 0.190008 0.139 Uiso 0.311(6) 1 calc R U P E 2
H42D H 0.443487 0.537892 0.148285 0.139 Uiso 0.311(6) 1 calc R U P E 2
C43A C 0.4940(15) 0.6601(17) 0.1020(11) 0.100(3) Uani 0.311(6) 1 d D U P E 2
H43C H 0.528950 0.671706 0.136299 0.120 Uiso 0.311(6) 1 calc R U P E 2
H43D H 0.551961 0.607814 0.067154 0.120 Uiso 0.311(6) 1 calc R U P E 2
N7A N 0.7547(15) 0.5318(10) 0.1762(10) 0.046(3) Uani 0.34(2) 1 d D U P A 2
N63A N 0.6090(11) 0.5773(15) 0.3067(11) 0.043(3) Uani 0.34(2) 1 d D U P A 2
C57A C 0.8297(18) 0.5126(18) 0.1073(12) 0.053(3) Uani 0.34(2) 1 d D U P A 2
H57A H 0.865163 0.562162 0.087820 0.063 Uiso 0.34(2) 1 calc R U P A 2
C58A C 0.8553(17) 0.4277(16) 0.0664(10) 0.063(3) Uani 0.34(2) 1 d D U P A 2
H58A H 0.908766 0.416896 0.021219 0.076 Uiso 0.34(2) 1 calc R U P A 2
C59A C 0.7973(16) 0.3568(16) 0.0952(11) 0.071(3) Uani 0.34(2) 1 d D U P A 2
H59A H 0.811791 0.298437 0.067530 0.085 Uiso 0.34(2) 1 calc R U P A 2
C60A C 0.7200(16) 0.3694(14) 0.1625(11) 0.063(3) Uani 0.34(2) 1 d D U P A 2
H60A H 0.684276 0.319871 0.181266 0.075 Uiso 0.34(2) 1 calc R U P A 2
C61A C 0.6965(16) 0.4634(15) 0.2030(10) 0.049(3) Uani 0.34(2) 1 d D U P A 2
C62A C 0.6180(16) 0.4879(16) 0.2717(10) 0.048(3) Uani 0.34(2) 1 d D U P A 2
C63A C 0.5529(16) 0.4276(16) 0.3071(11) 0.062(3) Uani 0.34(2) 1 d D U P A 2
H63A H 0.559216 0.367700 0.284175 0.074 Uiso 0.34(2) 1 calc R U P A 2
C64A C 0.4787(18) 0.4529(15) 0.3751(12) 0.061(3) Uani 0.34(2) 1 d D U P A 2
H64A H 0.435656 0.410572 0.397493 0.073 Uiso 0.34(2) 1 calc R U P A 2
C65A C 0.4681(19) 0.5425(17) 0.4106(11) 0.057(3) Uani 0.34(2) 1 d D U P A 2
H65A H 0.418875 0.561702 0.456677 0.068 Uiso 0.34(2) 1 calc R U P A 2
C66A C 0.535(2) 0.6008(18) 0.3732(13) 0.050(3) Uani 0.34(2) 1 d D U P A 2
H66A H 0.528601 0.661117 0.395665 0.059 Uiso 0.34(2) 1 calc R U P A 2
C18A C 0.4130(11) 0.9540(15) 0.2697(10) 0.055(3) Uani 0.309(19) 1 d D U P B 2
C19A C 0.3542(18) 1.047(2) 0.2337(16) 0.058(3) Uani 0.309(19) 1 d D U P B 2
H19A H 0.279420 1.060426 0.235945 0.069 Uiso 0.309(19) 1 calc R U P B 2
C20A C 0.404(2) 1.119(2) 0.1957(15) 0.063(3) Uani 0.309(19) 1 d D U P B 2
H20A H 0.362703 1.177325 0.171399 0.075 Uiso 0.309(19) 1 calc R U P B 2
C21A C 0.5102(19) 1.1069(19) 0.1928(16) 0.059(3) Uani 0.309(19) 1 d D U P B 2
H21A H 0.541579 1.157060 0.167240 0.071 Uiso 0.309(19) 1 calc R U P B 2
C22A C 0.5736(19) 1.0193(19) 0.2282(18) 0.053(3) Uani 0.309(19) 1 d D U P B 2
C23A C 0.366(2) 0.871(2) 0.3098(12) 0.067(4) Uani 0.309(19) 1 d D U P B 2
H23A H 0.432262 0.820799 0.324766 0.081 Uiso 0.309(19) 1 calc R U P B 2
C24A C 0.342(3) 0.792(2) 0.2704(13) 0.096(5) Uani 0.309(19) 1 d D U P B 2
H24D H 0.297098 0.832242 0.238305 0.144 Uiso 0.309(19) 1 calc R U P B 2
H24E H 0.302036 0.752865 0.305827 0.144 Uiso 0.309(19) 1 calc R U P B 2
H24F H 0.412039 0.742833 0.242597 0.144 Uiso 0.309(19) 1 calc R U P B 2
C25A C 0.281(2) 0.897(3) 0.3835(14) 0.113(8) Uani 0.309(19) 1 d D U P B 2
H25D H 0.284305 0.958352 0.402551 0.169 Uiso 0.309(19) 1 calc R U P B 2
H25E H 0.297986 0.836577 0.416317 0.169 Uiso 0.309(19) 1 calc R U P B 2
H25F H 0.206800 0.913384 0.378531 0.169 Uiso 0.309(19) 1 calc R U P B 2
C26A C 0.6948(17) 1.009(2) 0.2175(15) 0.050(3) Uani 0.309(19) 1 d D U P B 2
H26A H 0.736904 0.932233 0.223776 0.060 Uiso 0.309(19) 1 calc R U P B 2
C27A C 0.754(3) 1.044(2) 0.1423(17) 0.065(5) Uani 0.309(19) 1 d D U P B 2
H27D H 0.762743 0.995392 0.106286 0.098 Uiso 0.309(19) 1 calc R U P B 2
H27E H 0.826967 1.041542 0.142479 0.098 Uiso 0.309(19) 1 calc R U P B 2
H27F H 0.709652 1.115413 0.130900 0.098 Uiso 0.309(19) 1 calc R U P B 2
C28A C 0.705(2) 1.067(2) 0.2761(17) 0.064(5) Uani 0.309(19) 1 d D U P B 2
H28D H 0.643771 1.135089 0.284749 0.096 Uiso 0.309(19) 1 calc R U P B 2
H28E H 0.775297 1.078624 0.260459 0.096 Uiso 0.309(19) 1 calc R U P B 2
H28F H 0.701199 1.024227 0.320333 0.096 Uiso 0.309(19) 1 calc R U P B 2

loop_
_atom_site_aniso_label
_atom_site_aniso_U_11
_atom_site_aniso_U_22
_atom_site_aniso_U_33
_atom_site_aniso_U_23
_atom_site_aniso_U_13
_atom_site_aniso_U_12
Er1 0.03595(9) 0.03015(9) 0.03218(8) -0.00093(6) -0.00615(6) -0.01261(6)
N7 0.045(3) 0.043(3) 0.039(3) -0.003(3) -0.007(2) -0.019(2)
N8 0.052(3) 0.050(3) 0.039(3) -0.005(2) -0.007(3) -0.025(2)
C57 0.055(3) 0.048(4) 0.046(4) -0.005(3) -0.001(3) -0.024(3)
C58 0.067(3) 0.057(4) 0.056(4) -0.010(3) 0.007(3) -0.030(3)
C59 0.071(4) 0.064(4) 0.057(5) -0.012(4) 0.020(3) -0.039(3)
C60 0.070(4) 0.056(3) 0.054(5) -0.015(3) 0.014(3) -0.040(3)
C61 0.054(3) 0.046(3) 0.042(4) -0.002(3) -0.008(3) -0.025(3)
C62 0.062(3) 0.043(3) 0.043(4) -0.003(3) -0.006(3) -0.032(2)
C63 0.096(5) 0.062(3) 0.054(5) -0.014(3) 0.011(4) -0.048(3)
C64 0.105(5) 0.063(3) 0.057(5) -0.016(3) 0.023(4) -0.053(3)
C65 0.086(5) 0.058(4) 0.047(4) -0.010(3) 0.013(3) -0.046(3)
C66 0.067(4) 0.050(3) 0.043(4) -0.001(3) -0.005(3) -0.033(3)
N1 0.0393(16) 0.0295(15) 0.0367(15) 0.0014(12) -0.0104(13) -0.0081(13)
N3 0.0406(16) 0.0316(15) 0.0347(15) 0.0001(12) -0.0143(12) -0.0085(13)
C17 0.048(2) 0.0379(19) 0.0366(17) -0.0062(15) -0.0182(15) -0.0033(16)
C18 0.043(3) 0.055(3) 0.050(3) -0.016(3) -0.019(2) -0.003(2)
C19 0.049(3) 0.071(4) 0.065(4) -0.012(3) -0.027(3) 0.002(3)
C20 0.060(4) 0.066(4) 0.063(4) 0.002(3) -0.032(4) 0.007(4)
C21 0.065(5) 0.049(3) 0.060(3) 0.010(3) -0.024(4) -0.001(3)
C22 0.058(3) 0.036(3) 0.050(3) -0.003(2) -0.025(3) -0.006(3)
C23 0.045(3) 0.069(4) 0.078(4) -0.010(3) -0.016(3) -0.015(3)
C24 0.064(6) 0.116(8) 0.126(6) -0.025(6) -0.022(5) -0.040(5)
C25 0.056(6) 0.098(6) 0.092(6) 0.010(5) -0.012(4) -0.016(5)
C26 0.064(4) 0.031(4) 0.072(4) 0.007(3) -0.016(3) -0.011(3)
C27 0.082(7) 0.045(7) 0.097(6) -0.004(5) -0.006(5) -0.021(6)
C28 0.081(8) 0.069(7) 0.090(6) -0.008(5) -0.033(6) -0.026(6)
N4 0.0404(17) 0.0436(18) 0.0428(17) -0.0009(14) -0.0138(14) -0.0132(14)
N6 0.0392(16) 0.0380(16) 0.0381(15) 0.0020(12) -0.0102(13) -0.0123(13)
C45 0.033(3) 0.045(3) 0.038(3) 0.009(3) -0.009(3) -0.015(3)
C46 0.044(3) 0.048(3) 0.040(4) 0.006(3) -0.012(3) -0.008(3)
C47 0.051(4) 0.051(4) 0.044(4) 0.003(3) -0.013(3) -0.001(3)
C48 0.042(4) 0.050(5) 0.053(5) 0.005(4) -0.018(4) -0.001(3)
C49 0.042(4) 0.049(5) 0.055(4) 0.001(4) -0.018(4) -0.011(4)
C50 0.036(4) 0.039(4) 0.049(3) 0.010(3) -0.011(3) -0.013(3)
C51 0.069(4) 0.052(4) 0.048(4) -0.008(4) -0.016(4) -0.010(3)
C52 0.091(8) 0.077(8) 0.076(6) 0.000(6) -0.023(7) -0.033(6)
C53 0.094(8) 0.058(7) 0.057(5) -0.011(5) -0.001(5) 0.012(6)
C54 0.040(5) 0.049(5) 0.058(4) 0.007(4) -0.020(4) -0.016(4)
C55 0.054(8) 0.053(7) 0.078(6) -0.007(5) -0.019(6) -0.012(6)
C56 0.064(9) 0.040(7) 0.072(6) 0.011(5) -0.022(6) -0.016(6)
C1 0.0367(19) 0.0312(18) 0.0347(17) 0.0025(14) -0.0095(14) -0.0115(15)
C2 0.042(2) 0.0337(19) 0.0349(18) -0.0042(15) -0.0095(15) -0.0104(16)
C3 0.051(2) 0.0317(19) 0.0381(19) -0.0019(15) -0.0167(16) -0.0082(17)
C4 0.081(3) 0.048(3) 0.048(2) -0.0127(19) -0.027(2) 0.002(2)
C5 0.105(4) 0.061(3) 0.049(3) -0.018(2) -0.029(3) -0.003(3)
C6 0.100(4) 0.063(3) 0.043(2) -0.002(2) -0.035(2) -0.015(3)
C7 0.065(3) 0.042(2) 0.050(2) 0.0084(18) -0.026(2) -0.012(2)
C8 0.046(2) 0.036(2) 0.0382(19) 0.0015(15) -0.0130(16) -0.0158(17)
C9 0.042(2) 0.0322(19) 0.048(2) 0.0023(16) -0.0089(16) -0.0067(16)
N2 0.060(4) 0.035(3) 0.068(5) -0.001(3) -0.021(4) -0.012(3)
C10 0.052(4) 0.033(4) 0.058(5) 0.001(4) -0.012(4) -0.008(4)
C11 0.068(5) 0.047(4) 0.086(6) -0.015(4) -0.021(4) -0.014(4)
C12 0.078(6) 0.052(4) 0.096(6) -0.022(5) -0.017(5) -0.021(4)
C13 0.076(6) 0.042(4) 0.092(6) -0.005(5) -0.009(5) -0.018(4)
C14 0.074(6) 0.045(4) 0.079(6) -0.004(5) -0.024(5) -0.004(4)
C15 0.073(5) 0.043(4) 0.070(6) -0.002(4) -0.020(4) -0.005(4)
C16 0.040(2) 0.0327(19) 0.041(2) -0.0054(15) -0.0129(16) -0.0066(16)
C29 0.039(2) 0.0353(19) 0.0404(19) -0.0025(15) -0.0123(16) -0.0108(16)
C30 0.040(2) 0.038(2) 0.0351(18) 0.0043(15) -0.0066(15) -0.0124(16)
C31 0.046(2) 0.037(2) 0.040(2) 0.0052(16) -0.0086(16) -0.0121(17)
C32 0.054(3) 0.079(3) 0.058(3) 0.022(2) -0.015(2) -0.026(2)
C33 0.084(4) 0.114(4) 0.065(3) 0.044(3) -0.019(3) -0.053(3)
C34 0.096(4) 0.097(4) 0.060(3) 0.038(3) -0.029(3) -0.044(3)
C35 0.074(3) 0.066(3) 0.058(3) 0.016(2) -0.034(2) -0.024(2)
C36 0.052(2) 0.044(2) 0.038(2) 0.0037(16) -0.0144(17) -0.0147(18)
C37 0.046(2) 0.078(3) 0.063(3) -0.002(2) -0.0207(19) -0.022(2)
N5 0.067(3) 0.091(4) 0.091(4) 0.001(3) -0.036(2) -0.044(3)
C38 0.062(3) 0.092(4) 0.103(4) -0.015(3) -0.031(3) -0.033(3)
C39 0.092(4) 0.113(5) 0.127(5) 0.007(4) -0.042(4) -0.053(4)
C40 0.098(5) 0.125(5) 0.144(5) 0.011(4) -0.020(5) -0.060(4)
C41 0.085(4) 0.118(5) 0.150(5) -0.002(5) -0.030(4) -0.061(4)
C42 0.085(4) 0.127(5) 0.151(5) 0.000(5) -0.041(4) -0.051(4)
C43 0.078(4) 0.109(4) 0.119(4) 0.006(4) -0.036(3) -0.054(3)
C44 0.0341(19) 0.045(2) 0.0406(19) 0.0017(16) -0.0053(15) -0.0157(16)
C45A 0.033(4) 0.044(4) 0.042(4) 0.014(3) -0.008(3) -0.009(3)
C46A 0.048(3) 0.050(4) 0.042(4) 0.006(3) -0.010(3) -0.009(3)
C47A 0.049(4) 0.052(5) 0.048(5) 0.005(4) -0.010(4) 0.003(4)
C48A 0.046(5) 0.055(5) 0.052(5) 0.002(4) -0.017(4) -0.001(4)
C49A 0.041(5) 0.049(5) 0.053(5) 0.004(4) -0.015(4) -0.007(4)
C50A 0.036(4) 0.043(4) 0.047(3) 0.010(3) -0.015(3) -0.014(3)
C51A 0.067(4) 0.057(4) 0.050(5) 0.005(4) -0.018(4) 0.001(4)
C52A 0.077(9) 0.065(8) 0.091(8) 0.003(6) -0.017(8) -0.018(7)
C53A 0.103(10) 0.079(9) 0.074(7) -0.011(7) -0.005(8) -0.005(8)
C54A 0.036(5) 0.040(5) 0.058(4) 0.007(4) -0.019(4) -0.013(4)
C55A 0.042(8) 0.048(8) 0.066(6) 0.003(6) -0.026(6) -0.021(6)
C56A 0.043(8) 0.047(8) 0.079(7) 0.017(7) -0.017(7) -0.006(6)
N2A 0.058(4) 0.032(3) 0.065(4) -0.001(3) -0.020(3) -0.011(3)
C10A 0.051(4) 0.037(3) 0.069(5) -0.001(4) -0.011(4) -0.012(3)
C11A 0.065(5) 0.050(3) 0.084(5) -0.008(4) -0.027(4) -0.013(3)
C12A 0.079(5) 0.054(4) 0.091(6) -0.022(4) -0.015(4) -0.019(4)
C13A 0.077(5) 0.044(4) 0.097(6) -0.011(4) -0.011(4) -0.008(4)
C14A 0.072(5) 0.047(3) 0.093(6) -0.005(4) -0.014(4) -0.003(4)
C15A 0.070(5) 0.047(3) 0.076(5) -0.006(4) -0.025(4) -0.003(4)
N5A 0.072(4) 0.104(5) 0.105(4) -0.003(4) -0.034(4) -0.045(4)
C38A 0.065(4) 0.098(5) 0.090(5) -0.002(4) -0.030(4) -0.039(4)
C39A 0.077(5) 0.111(5) 0.124(5) 0.009(5) -0.028(5) -0.053(5)
C40A 0.083(5) 0.119(5) 0.142(5) 0.014(5) -0.025(4) -0.057(5)
C41A 0.089(6) 0.124(6) 0.142(6) 0.017(6) -0.016(6) -0.054(6)
C42A 0.096(6) 0.125(6) 0.132(6) 0.004(6) -0.032(5) -0.047(5)
C43A 0.086(5) 0.110(6) 0.114(5) -0.007(5) -0.033(5) -0.039(5)
N7A 0.059(5) 0.046(4) 0.035(4) 0.004(4) -0.004(4) -0.029(4)
N63A 0.048(4) 0.046(4) 0.042(5) -0.003(4) -0.010(4) -0.026(4)
C57A 0.067(5) 0.052(4) 0.040(5) -0.008(4) 0.001(4) -0.032(4)
C58A 0.085(6) 0.058(5) 0.048(5) -0.014(4) 0.006(5) -0.042(4)
C59A 0.092(6) 0.064(5) 0.054(5) -0.019(5) 0.020(5) -0.050(4)
C60A 0.084(5) 0.055(4) 0.050(5) -0.018(4) 0.018(4) -0.049(4)
C61A 0.063(4) 0.049(4) 0.040(4) -0.009(4) -0.003(4) -0.030(4)
C62A 0.056(4) 0.045(4) 0.045(5) -0.004(4) -0.004(4) -0.028(3)
C63A 0.067(5) 0.058(4) 0.054(6) -0.014(5) 0.012(5) -0.033(4)
C64A 0.068(5) 0.056(5) 0.057(6) -0.019(5) 0.016(5) -0.039(4)
C65A 0.063(4) 0.054(5) 0.052(5) -0.014(4) 0.010(4) -0.035(4)
C66A 0.056(4) 0.047(5) 0.050(5) -0.008(4) -0.003(4) -0.029(4)
C18A 0.046(4) 0.057(4) 0.056(4) -0.013(4) -0.017(4) -0.005(4)
C19A 0.046(4) 0.062(5) 0.060(5) -0.006(4) -0.027(4) -0.002(4)
C20A 0.055(5) 0.057(4) 0.062(5) 0.007(4) -0.023(5) -0.001(5)
C21A 0.056(5) 0.050(4) 0.060(4) 0.006(4) -0.022(5) -0.004(4)
C22A 0.059(4) 0.036(4) 0.053(4) 0.004(4) -0.021(4) -0.001(4)
C23A 0.049(5) 0.071(5) 0.074(5) -0.012(5) -0.017(5) -0.011(5)
C24A 0.077(10) 0.097(10) 0.114(10) -0.027(9) -0.011(9) -0.032(8)
C25A 0.079(11) 0.114(10) 0.095(10) 0.000(9) 0.001(10) 0.000(11)
C26A 0.057(5) 0.030(5) 0.065(5) -0.002(5) -0.023(5) -0.012(5)
C27A 0.071(10) 0.029(10) 0.084(9) 0.001(8) -0.011(8) -0.013(8)
C28A 0.055(10) 0.045(9) 0.079(9) 0.000(8) -0.017(8) -0.004(8)

loop_
_atom_type_symbol
_atom_type_description
_atom_type_scat_dispersion_real
_atom_type_scat_dispersion_imag
_atom_type_scat_source
C C 0.0033 0.0016 'International Tables Vol C Tables 4.2.6.8 and 6.1.1.4'
H H 0.0000 0.0000 'International Tables Vol C Tables 4.2.6.8 and 6.1.1.4'
Er Er -0.2586 4.9576 'International Tables Vol C Tables 4.2.6.8 and 6.1.1.4'
N N 0.0061 0.0033 'International Tables Vol C Tables 4.2.6.8 and 6.1.1.4'

loop_
_geom_angle_atom_site_label_1
_geom_angle_atom_site_label_2
_geom_angle_atom_site_label_3
_geom_angle
_geom_angle_site_symmetry_1
_geom_angle_site_symmetry_3
_geom_angle_publ_flag
N7 Er1 N3 93.2(3) . . ?
N7 Er1 N6 145.71(18) . . ?
N7 Er1 C1 81.2(3) . . ?
N7 Er1 C29 134.6(2) . . ?
N8 Er1 N7 67.6(3) . . ?
N8 Er1 N3 145.1(2) . . ?
N8 Er1 N6 97.8(3) . . ?
N8 Er1 C1 129.1(2) . . ?
N8 Er1 C29 88.0(3) . . ?
N3 Er1 C1 71.89(9) . . ?
N3 Er1 C29 85.85(10) . . ?
N6 Er1 N3 112.72(9) . . ?
N6 Er1 C1 85.84(10) . . ?
N6 Er1 C29 71.99(10) . . ?
C1 Er1 C29 139.61(11) . . ?
N7A Er1 N3 147.9(3) . . ?
N7A Er1 N6 93.0(5) . . ?
N7A Er1 C1 131.3(3) . . ?
N7A Er1 C29 84.3(5) . . ?
N7A Er1 N63A 68.2(5) . . ?
N63A Er1 N3 97.3(5) . . ?
N63A Er1 N6 143.8(4) . . ?
N63A Er1 C1 84.6(5) . . ?
N63A Er1 C29 132.5(4) . . ?
C57 N7 Er1 123.5(8) . . ?
C57 N7 C61 116.4(8) . . ?
C61 N7 Er1 120.1(6) . . ?
C62 N8 Er1 120.1(6) . . ?
C66 N8 Er1 123.1(8) . . ?
C66 N8 C62 116.8(7) . . ?
N7 C57 H57 117.4 . . ?
C58 C57 N7 125.2(9) . . ?
C58 C57 H57 117.4 . . ?
C57 C58 H58 120.7 . . ?
C57 C58 C59 118.5(8) . . ?
C59 C58 H58 120.8 . . ?
C58 C59 H59 119.9 . . ?
C60 C59 C58 120.2(8) . . ?
C60 C59 H59 119.9 . . ?
C59 C60 H60 120.6 . . ?
C59 C60 C61 118.8(7) . . ?
C61 C60 H60 120.6 . . ?
N7 C61 C60 120.8(6) . . ?
N7 C61 C62 115.4(10) . . ?
C62 C61 C60 123.8(9) . . ?
N8 C62 C61 116.8(10) . . ?
C63 C62 N8 120.0(6) . . ?
C63 C62 C61 123.2(9) . . ?
C62 C63 H63 119.6 . . ?
C62 C63 C64 120.8(8) . . ?
C64 C63 H63 119.6 . . ?
C63 C64 H64 120.1 . . ?
C63 C64 C65 119.8(8) . . ?
C65 C64 H64 120.1 . . ?
C64 C65 H65 121.9 . . ?
C66 C65 C64 116.2(7) . . ?
C66 C65 H65 121.9 . . ?
N8 C66 H66 116.9 . . ?
C65 C66 N8 126.1(8) . . ?
C65 C66 H66 116.9 . . ?
C1 N1 C8 111.8(3) . . ?
C1 N1 C9 123.8(3) . . ?
C8 N1 C9 124.1(3) . . ?
C17 N3 Er1 129.28(18) . . ?
C16 N3 Er1 113.1(2) . . ?
C16 N3 C17 117.6(3) . . ?
C18 C17 N3 117.9(5) . . ?
C18 C17 C22 121.0(6) . . ?
C22 C17 N3 121.1(5) . . ?
C18A C17 N3 123.1(8) . . ?
C18A C17 C22A 123.0(11) . . ?
C22A C17 N3 113.9(9) . . ?
C17 C18 C19 119.7(7) . . ?
C17 C18 C23 121.5(6) . . ?
C19 C18 C23 118.7(7) . . ?
C18 C19 H19 120.0 . . ?
C20 C19 C18 119.9(8) . . ?
C20 C19 H19 120.0 . . ?
C19 C20 H20 119.9 . . ?
C21 C20 C19 120.2(7) . . ?
C21 C20 H20 119.9 . . ?
C20 C21 H21 119.0 . . ?
C20 C21 C22 122.0(8) . . ?
C22 C21 H21 119.0 . . ?
C17 C22 C21 117.3(7) . . ?
C17 C22 C26 120.6(7) . . ?
C21 C22 C26 121.9(7) . . ?
C18 C23 H23 109.8 . . ?
C18 C23 C24 108.6(8) . . ?
C18 C23 C25 109.1(8) . . ?
C24 C23 H23 109.8 . . ?
C25 C23 H23 109.8 . . ?
C25 C23 C24 109.8(8) . . ?
C23 C24 H24A 109.5 . . ?
C23 C24 H24B 109.5 . . ?
C23 C24 H24C 109.5 . . ?
H24A C24 H24B 109.5 . . ?
H24A C24 H24C 109.5 . . ?
H24B C24 H24C 109.5 . . ?
C23 C25 H25A 109.5 . . ?
C23 C25 H25B 109.5 . . ?
C23 C25 H25C 109.5 . . ?
H25A C25 H25B 109.5 . . ?
H25A C25 H25C 109.5 . . ?
H25B C25 H25C 109.5 . . ?
C22 C26 H26 107.7 . . ?
C22 C26 C27 112.9(8) . . ?
C22 C26 C28 110.9(7) . . ?
C27 C26 H26 107.7 . . ?
C28 C26 H26 107.7 . . ?
C28 C26 C27 109.7(8) . . ?
C26 C27 H27A 109.5 . . ?
C26 C27 H27B 109.5 . . ?
C26 C27 H27C 109.5 . . ?
H27A C27 H27B 109.5 . . ?
H27A C27 H27C 109.5 . . ?
H27B C27 H27C 109.5 . . ?
C26 C28 H28A 109.5 . . ?
C26 C28 H28B 109.5 . . ?
C26 C28 H28C 109.5 . . ?
H28A C28 H28B 109.5 . . ?
H28A C28 H28C 109.5 . . ?
H28B C28 H28C 109.5 . . ?
C29 N4 C36 112.3(3) . . ?
C29 N4 C37 122.9(3) . . ?
C36 N4 C37 124.5(3) . . ?
C45 N6 Er1 131.1(5) . . ?
C44 N6 Er1 113.4(2) . . ?
C44 N6 C45 115.5(5) . . ?
C44 N6 C45A 118.0(6) . . ?
C45A N6 Er1 128.0(6) . . ?
C46 C45 N6 119.9(9) . . ?
C50 C45 N6 119.8(8) . . ?
C50 C45 C46 120.2(8) . . ?
C45 C46 C51 122.5(9) . . ?
C47 C46 C45 119.1(9) . . ?
C47 C46 C51 118.3(9) . . ?
C46 C47 H47 119.4 . . ?
C48 C47 C46 121.3(9) . . ?
C48 C47 H47 119.4 . . ?
C47 C48 H48 120.2 . . ?
C47 C48 C49 119.6(9) . . ?
C49 C48 H48 120.2 . . ?
C48 C49 H49 119.0 . . ?
C48 C49 C50 121.9(9) . . ?
C50 C49 H49 119.0 . . ?
C45 C50 C49 117.8(8) . . ?
C45 C50 C54 121.5(9) . . ?
C49 C50 C54 120.6(9) . . ?
C46 C51 H51 108.6 . . ?
C46 C51 C52 109.5(10) . . ?
C46 C51 C53 110.3(11) . . ?
C52 C51 H51 108.6 . . ?
C52 C51 C53 111.1(11) . . ?
C53 C51 H51 108.6 . . ?
C51 C52 H52A 109.5 . . ?
C51 C52 H52B 109.5 . . ?
C51 C52 H52C 109.5 . . ?
H52A C52 H52B 109.5 . . ?
H52A C52 H52C 109.5 . . ?
H52B C52 H52C 109.5 . . ?
C51 C53 H53A 109.5 . . ?
C51 C53 H53B 109.5 . . ?
C51 C53 H53C 109.5 . . ?
H53A C53 H53B 109.5 . . ?
H53A C53 H53C 109.5 . . ?
H53B C53 H53C 109.5 . . ?
C50 C54 H54 107.9 . . ?
C50 C54 C55 113.1(9) . . ?
C50 C54 C56 109.2(9) . . ?
C55 C54 H54 107.9 . . ?
C55 C54 C56 110.7(11) . . ?
C56 C54 H54 107.9 . . ?
C54 C55 H55A 109.5 . . ?
C54 C55 H55B 109.5 . . ?
C54 C55 H55C 109.5 . . ?
H55A C55 H55B 109.5 . . ?
H55A C55 H55C 109.5 . . ?
H55B C55 H55C 109.5 . . ?
C54 C56 H56A 109.5 . . ?
C54 C56 H56B 109.5 . . ?
C54 C56 H56C 109.5 . . ?
H56A C56 H56B 109.5 . . ?
H56A C56 H56C 109.5 . . ?
H56B C56 H56C 109.5 . . ?
N1 C1 Er1 144.3(2) . . ?
N1 C1 C2 105.4(3) . . ?
C2 C1 Er1 109.7(2) . . ?
C1 C2 C3 109.9(3) . . ?
C1 C2 C16 121.8(3) . . ?
C16 C2 C3 128.3(3) . . ?
C4 C3 C2 135.6(3) . . ?
C4 C3 C8 118.7(3) . . ?
C8 C3 C2 105.7(3) . . ?
C3 C4 H4 120.4 . . ?
C5 C4 C3 119.1(4) . . ?
C5 C4 H4 120.4 . . ?
C4 C5 H5 119.5 . . ?
C4 C5 C6 121.0(4) . . ?
C6 C5 H5 119.5 . . ?
C5 C6 H6 119.4 . . ?
C7 C6 C5 121.2(4) . . ?
C7 C6 H6 119.4 . . ?
C6 C7 H7 121.0 . . ?
C6 C7 C8 118.0(4) . . ?
C8 C7 H7 121.0 . . ?
N1 C8 C3 107.2(3) . . ?
C7 C8 N1 130.8(3) . . ?
C7 C8 C3 122.0(3) . . ?
N1 C9 H9AA 110.0 . . ?
N1 C9 H9AB 110.0 . . ?
N1 C9 H9BC 109.2 . . ?
N1 C9 H9BD 109.2 . . ?
N1 C9 C10 108.5(7) . . ?
N1 C9 C10A 111.9(6) . . ?
H9AA C9 H9AB 108.4 . . ?
H9BC C9 H9BD 107.9 . . ?
C10 C9 H9AA 110.0 . . ?
C10 C9 H9AB 110.0 . . ?
C10A C9 H9BC 109.2 . . ?
C10A C9 H9BD 109.2 . . ?
C11 N2 C10 109.4(13) . . ?
C15 N2 C10 105.9(13) . . ?
C15 N2 C11 102.7(14) . . ?
C9 C10 H10A 109.5 . . ?
C9 C10 H10B 109.5 . . ?
N2 C10 C9 110.6(11) . . ?
N2 C10 H10A 109.5 . . ?
N2 C10 H10B 109.5 . . ?
H10A C10 H10B 108.1 . . ?
N2 C11 H11A 109.8 . . ?
N2 C11 H11B 109.8 . . ?
N2 C11 C12 109.6(10) . . ?
H11A C11 H11B 108.2 . . ?
C12 C11 H11A 109.8 . . ?
C12 C11 H11B 109.8 . . ?
C11 C12 H12A 109.5 . . ?
C11 C12 H12B 109.5 . . ?
H12A C12 H12B 108.1 . . ?
C13 C12 C11 110.7(10) . . ?
C13 C12 H12A 109.5 . . ?
C13 C12 H12B 109.5 . . ?
C12 C13 H13A 108.9 . . ?
C12 C13 H13B 108.9 . . ?
C12 C13 C14 113.5(11) . . ?
H13A C13 H13B 107.7 . . ?
C14 C13 H13A 108.9 . . ?
C14 C13 H13B 108.9 . . ?
C13 C14 H14A 109.1 . . ?
C13 C14 H14B 109.1 . . ?
C13 C14 C15 112.6(11) . . ?
H14A C14 H14B 107.8 . . ?
C15 C14 H14A 109.1 . . ?
C15 C14 H14B 109.1 . . ?
N2 C15 C14 111.9(11) . . ?
N2 C15 H15A 109.2 . . ?
N2 C15 H15B 109.2 . . ?
C14 C15 H15A 109.2 . . ?
C14 C15 H15B 109.2 . . ?
H15A C15 H15B 107.9 . . ?
N3 C16 C2 123.4(3) . . ?
N3 C16 H16 118.3 . . ?
C2 C16 H16 118.3 . . ?
N4 C29 Er1 145.3(2) . . ?
N4 C29 C30 105.1(3) . . ?
C30 C29 Er1 109.7(2) . . ?
C29 C30 C31 110.0(3) . . ?
C29 C30 C44 121.7(3) . . ?
C44 C30 C31 128.2(3) . . ?
C32 C31 C30 135.6(3) . . ?
C32 C31 C36 118.9(3) . . ?
C36 C31 C30 105.4(3) . . ?
C31 C32 H32 120.4 . . ?
C31 C32 C33 119.2(4) . . ?
C33 C32 H32 120.4 . . ?
C32 C33 H33 119.5 . . ?
C34 C33 C32 120.9(4) . . ?
C34 C33 H33 119.5 . . ?
C33 C34 H34 119.3 . . ?
C35 C34 C33 121.5(4) . . ?
C35 C34 H34 119.3 . . ?
C34 C35 H35 121.4 . . ?
C34 C35 C36 117.2(4) . . ?
C36 C35 H35 121.4 . . ?
N4 C36 C31 107.2(3) . . ?
C35 C36 N4 130.5(4) . . ?
C35 C36 C31 122.3(4) . . ?
N4 C37 H37A 110.3 . . ?
N4 C37 H37B 110.3 . . ?
N4 C37 H37C 106.6 . . ?
N4 C37 H37D 106.6 . . ?
N4 C37 C38 107.3(4) . . ?
H37A C37 H37B 108.5 . . ?
H37C C37 H37D 106.5 . . ?
C38 C37 H37A 110.3 . . ?
C38 C37 H37B 110.3 . . ?
C38A C37 N4 123.0(7) . . ?
C38A C37 H37C 106.6 . . ?
C38A C37 H37D 106.6 . . ?
C38 N5 C39 109.9(6) . . ?
C43 N5 C38 111.6(7) . . ?
C43 N5 C39 108.9(7) . . ?
C37 C38 H38A 109.0 . . ?
C37 C38 H38B 109.0 . . ?
N5 C38 C37 112.9(6) . . ?
N5 C38 H38A 109.0 . . ?
N5 C38 H38B 109.0 . . ?
H38A C38 H38B 107.8 . . ?
N5 C39 H39A 108.8 . . ?
N5 C39 H39B 108.8 . . ?
N5 C39 C40 113.7(8) . . ?
H39A C39 H39B 107.7 . . ?
C40 C39 H39A 108.8 . . ?
C40 C39 H39B 108.8 . . ?
C39 C40 H40A 109.3 . . ?
C39 C40 H40B 109.3 . . ?
H40A C40 H40B 107.9 . . ?
C41 C40 C39 111.7(8) . . ?
C41 C40 H40A 109.3 . . ?
C41 C40 H40B 109.3 . . ?
C40 C41 H41A 108.8 . . ?
C40 C41 H41B 108.8 . . ?
C40 C41 C42 113.7(8) . . ?
H41A C41 H41B 107.7 . . ?
C42 C41 H41A 108.8 . . ?
C42 C41 H41B 108.8 . . ?
C41 C42 H42A 110.0 . . ?
C41 C42 H42B 110.0 . . ?
H42A C42 H42B 108.4 . . ?
C43 C42 C41 108.6(8) . . ?
C43 C42 H42A 110.0 . . ?
C43 C42 H42B 110.0 . . ?
N5 C43 C42 111.2(8) . . ?
N5 C43 H43A 109.4 . . ?
N5 C43 H43B 109.4 . . ?
C42 C43 H43A 109.4 . . ?
C42 C43 H43B 109.4 . . ?
H43A C43 H43B 108.0 . . ?
N6 C44 C30 123.2(3) . . ?
N6 C44 H44 118.4 . . ?
C30 C44 H44 118.4 . . ?
C46A C45A N6 118.1(11) . . ?
C50A C45A N6 118.8(10) . . ?
C50A C45A C46A 123.1(10) . . ?
C45A C46A C51A 121.9(12) . . ?
C47A C46A C45A 115.8(11) . . ?
C47A C46A C51A 122.2(11) . . ?
C46A C47A H47A 119.2 . . ?
C48A C47A C46A 121.7(11) . . ?
C48A C47A H47A 119.2 . . ?
C47A C48A H48A 119.1 . . ?
C47A C48A C49A 121.7(12) . . ?
C49A C48A H48A 119.1 . . ?
C48A C49A H49A 120.2 . . ?
C48A C49A C50A 119.6(12) . . ?
C50A C49A H49A 120.2 . . ?
C45A C50A C49A 118.1(10) . . ?
C45A C50A C54A 122.7(11) . . ?
C49A C50A C54A 119.2(10) . . ?
C46A C51A H51A 105.7 . . ?
C46A C51A C52A 116.8(13) . . ?
C46A C51A C53A 114.3(13) . . ?
C52A C51A H51A 105.7 . . ?
C53A C51A H51A 105.7 . . ?
C53A C51A C52A 107.8(13) . . ?
C51A C52A H52D 109.5 . . ?
C51A C52A H52E 109.5 . . ?
C51A C52A H52F 109.5 . . ?
H52D C52A H52E 109.5 . . ?
H52D C52A H52F 109.5 . . ?
H52E C52A H52F 109.5 . . ?
C51A C53A H53D 109.5 . . ?
C51A C53A H53E 109.5 . . ?
C51A C53A H53F 109.5 . . ?
H53D C53A H53E 109.5 . . ?
H53D C53A H53F 109.5 . . ?
H53E C53A H53F 109.5 . . ?
C50A C54A H54A 106.9 . . ?
C50A C54A C55A 113.8(11) . . ?
C50A C54A C56A 112.3(11) . . ?
C55A C54A H54A 106.9 . . ?
C55A C54A C56A 109.6(13) . . ?
C56A C54A H54A 106.9 . . ?
C54A C55A H55D 109.5 . . ?
C54A C55A H55E 109.5 . . ?
C54A C55A H55F 109.5 . . ?
H55D C55A H55E 109.5 . . ?
H55D C55A H55F 109.5 . . ?
H55E C55A H55F 109.5 . . ?
C54A C56A H56D 109.5 . . ?
C54A C56A H56E 109.5 . . ?
C54A C56A H56F 109.5 . . ?
H56D C56A H56E 109.5 . . ?
H56D C56A H56F 109.5 . . ?
H56E C56A H56F 109.5 . . ?
C10A N2A C11A 112.7(9) . . ?
C15A N2A C10A 117.8(10) . . ?
C15A N2A C11A 114.6(9) . . ?
C9 C10A H10C 108.7 . . ?
C9 C10A H10D 108.7 . . ?
N2A C10A C9 114.3(9) . . ?
N2A C10A H10C 108.7 . . ?
N2A C10A H10D 108.7 . . ?
H10C C10A H10D 107.6 . . ?
N2A C11A H11C 109.2 . . ?
N2A C11A H11D 109.2 . . ?
N2A C11A C12A 112.0(8) . . ?
H11C C11A H11D 107.9 . . ?
C12A C11A H11C 109.2 . . ?
C12A C11A H11D 109.2 . . ?
C11A C12A H12C 108.9 . . ?
C11A C12A H12D 108.9 . . ?
H12C C12A H12D 107.7 . . ?
C13A C12A C11A 113.2(8) . . ?
C13A C12A H12C 108.9 . . ?
C13A C12A H12D 108.9 . . ?
C12A C13A H13C 110.2 . . ?
C12A C13A H13D 110.2 . . ?
C12A C13A C14A 107.4(9) . . ?
H13C C13A H13D 108.5 . . ?
C14A C13A H13C 110.2 . . ?
C14A C13A H13D 110.2 . . ?
C13A C14A H14C 109.3 . . ?
C13A C14A H14D 109.3 . . ?
C13A C14A C15A 111.5(8) . . ?
H14C C14A H14D 108.0 . . ?
C15A C14A H14C 109.3 . . ?
C15A C14A H14D 109.3 . . ?
N2A C15A C14A 112.1(8) . . ?
N2A C15A H15C 109.2 . . ?
N2A C15A H15D 109.2 . . ?
C14A C15A H15C 109.2 . . ?
C14A C15A H15D 109.2 . . ?
H15C C15A H15D 107.9 . . ?
C39A N5A C38A 114.5(15) . . ?
C43A N5A C38A 112.2(15) . . ?
C43A N5A C39A 112.6(16) . . ?
C37 C38A N5A 108.2(12) . . ?
C37 C38A H38C 110.1 . . ?
C37 C38A H38D 110.1 . . ?
N5A C38A H38C 110.1 . . ?
N5A C38A H38D 110.1 . . ?
H38C C38A H38D 108.4 . . ?
N5A C39A H39C 109.1 . . ?
N5A C39A H39D 109.1 . . ?
N5A C39A C40A 112.4(17) . . ?
H39C C39A H39D 107.9 . . ?
C40A C39A H39C 109.1 . . ?
C40A C39A H39D 109.1 . . ?
C39A C40A H40C 109.3 . . ?
C39A C40A H40D 109.3 . . ?
H40C C40A H40D 108.0 . . ?
C41A C40A C39A 111.6(18) . . ?
C41A C40A H40C 109.3 . . ?
C41A C40A H40D 109.3 . . ?
C40A C41A H41C 107.9 . . ?
C40A C41A H41D 107.9 . . ?
C40A C41A C42A 117.6(18) . . ?
H41C C41A H41D 107.2 . . ?
C42A C41A H41C 107.9 . . ?
C42A C41A H41D 107.9 . . ?
C41A C42A H42C 108.2 . . ?
C41A C42A H42D 108.2 . . ?
H42C C42A H42D 107.4 . . ?
C43A C42A C41A 116.2(15) . . ?
C43A C42A H42C 108.2 . . ?
C43A C42A H42D 108.2 . . ?
N5A C43A C42A 114.2(15) . . ?
N5A C43A H43C 108.7 . . ?
N5A C43A H43D 108.7 . . ?
C42A C43A H43C 108.7 . . ?
C42A C43A H43D 108.7 . . ?
H43C C43A H43D 107.6 . . ?
C57A N7A Er1 121.6(15) . . ?
C61A N7A Er1 120.7(12) . . ?
C61A N7A C57A 117.7(14) . . ?
C62A N63A Er1 117.6(12) . . ?
C66A N63A Er1 124.4(16) . . ?
C66A N63A C62A 117.9(14) . . ?
N7A C57A H57A 117.5 . . ?
C58A C57A N7A 125.1(16) . . ?
C58A C57A H57A 117.5 . . ?
C57A C58A H58A 121.7 . . ?
C57A C58A C59A 116.7(14) . . ?
C59A C58A H58A 121.7 . . ?
C58A C59A H59A 118.6 . . ?
C60A C59A C58A 122.9(15) . . ?
C60A C59A H59A 118.6 . . ?
C59A C60A H60A 121.4 . . ?
C59A C60A C61A 117.1(14) . . ?
C61A C60A H60A 121.4 . . ?
N7A C61A C60A 120.4(12) . . ?
N7A C61A C62A 116.0(18) . . ?
C62A C61A C60A 123.5(18) . . ?
N63A C62A C61A 117.4(19) . . ?
C63A C62A N63A 118.7(12) . . ?
C63A C62A C61A 123.8(18) . . ?
C62A C63A H63A 118.9 . . ?
C62A C63A C64A 122.1(15) . . ?
C64A C63A H63A 118.9 . . ?
C63A C64A H64A 120.1 . . ?
C63A C64A C65A 119.9(15) . . ?
C65A C64A H64A 120.1 . . ?
C64A C65A H65A 122.0 . . ?
C66A C65A C64A 116.1(14) . . ?
C66A C65A H65A 122.0 . . ?
N63A C66A C65A 125.3(17) . . ?
N63A C66A H66A 117.4 . . ?
C65A C66A H66A 117.4 . . ?
C17 C18A C19A 114.6(13) . . ?
C17 C18A C23A 119.9(15) . . ?
C19A C18A C23A 125.6(15) . . ?
C18A C19A H19A 118.8 . . ?
C20A C19A C18A 122.4(16) . . ?
C20A C19A H19A 118.8 . . ?
C19A C20A H20A 119.2 . . ?
C21A C20A C19A 121.6(16) . . ?
C21A C20A H20A 119.2 . . ?
C20A C21A H21A 120.0 . . ?
C20A C21A C22A 120.1(17) . . ?
C22A C21A H21A 120.0 . . ?
C17 C22A C26A 125.5(14) . . ?
C21A C22A C17 118.2(14) . . ?
C21A C22A C26A 116.0(14) . . ?
C18A C23A H23A 100.0 . . ?
C18A C23A C24A 122.5(16) . . ?
C18A C23A C25A 118.8(17) . . ?
C24A C23A H23A 100.0 . . ?
C25A C23A H23A 100.0 . . ?
C25A C23A C24A 109.8(16) . . ?
C23A C24A H24D 109.5 . . ?
C23A C24A H24E 109.5 . . ?
C23A C24A H24F 109.5 . . ?
H24D C24A H24E 109.5 . . ?
H24D C24A H24F 109.5 . . ?
H24E C24A H24F 109.5 . . ?
C23A C25A H25D 109.5 . . ?
C23A C25A H25E 109.5 . . ?
C23A C25A H25F 109.5 . . ?
H25D C25A H25E 109.5 . . ?
H25D C25A H25F 109.5 . . ?
H25E C25A H25F 109.5 . . ?
C22A C26A H26A 106.6 . . ?
C22A C26A C27A 115.6(17) . . ?
C27A C26A H26A 106.6 . . ?
C28A C26A C22A 111.2(16) . . ?
C28A C26A H26A 106.6 . . ?
C28A C26A C27A 109.8(16) . . ?
C26A C27A H27D 109.5 . . ?
C26A C27A H27E 109.5 . . ?
C26A C27A H27F 109.5 . . ?
H27D C27A H27E 109.5 . . ?
H27D C27A H27F 109.5 . . ?
H27E C27A H27F 109.5 . . ?
C26A C28A H28D 109.5 . . ?
C26A C28A H28E 109.5 . . ?
C26A C28A H28F 109.5 . . ?
H28D C28A H28E 109.5 . . ?
H28D C28A H28F 109.5 . . ?
H28E C28A H28F 109.5 . . ?

loop_
_geom_bond_atom_site_label_1
_geom_bond_atom_site_label_2
_geom_bond_distance
_geom_bond_site_symmetry_2
_geom_bond_publ_flag
Er1 N7 2.382(7) . ?
Er1 N8 2.349(7) . ?
Er1 N3 2.439(3) . ?
Er1 N6 2.432(3) . ?
Er1 C1 2.459(3) . ?
Er1 C29 2.465(3) . ?
Er1 N7A 2.344(12) . ?
Er1 N63A 2.376(12) . ?
N7 C57 1.370(11) . ?
N7 C61 1.378(12) . ?
N8 C62 1.390(12) . ?
N8 C66 1.360(11) . ?
C57 H57 0.9300 . ?
C57 C58 1.353(13) . ?
C58 H58 0.9300 . ?
C58 C59 1.388(11) . ?
C59 H59 0.9300 . ?
C59 C60 1.373(9) . ?
C60 H60 0.9300 . ?
C60 C61 1.440(11) . ?
C61 C62 1.413(8) . ?
C62 C63 1.382(11) . ?
C63 H63 0.9300 . ?
C63 C64 1.387(9) . ?
C64 H64 0.9300 . ?
C64 C65 1.406(9) . ?
C65 H65 0.9300 . ?
C65 C66 1.358(13) . ?
C66 H66 0.9300 . ?
N1 C1 1.374(4) . ?
N1 C8 1.400(4) . ?
N1 C9 1.462(4) . ?
N3 C17 1.449(4) . ?
N3 C16 1.300(4) . ?
C17 C18 1.388(7) . ?
C17 C22 1.400(7) . ?
C17 C18A 1.399(13) . ?
C17 C22A 1.420(13) . ?
C18 C19 1.398(8) . ?
C18 C23 1.515(8) . ?
C19 H19 0.9300 . ?
C19 C20 1.373(9) . ?
C20 H20 0.9300 . ?
C20 C21 1.366(9) . ?
C21 H21 0.9300 . ?
C21 C22 1.404(8) . ?
C22 C26 1.518(8) . ?
C23 H23 0.9800 . ?
C23 C24 1.562(11) . ?
C23 C25 1.518(9) . ?
C24 H24A 0.9600 . ?
C24 H24B 0.9600 . ?
C24 H24C 0.9600 . ?
C25 H25A 0.9600 . ?
C25 H25B 0.9600 . ?
C25 H25C 0.9600 . ?
C26 H26 0.9800 . ?
C26 C27 1.531(9) . ?
C26 C28 1.521(8) . ?
C27 H27A 0.9600 . ?
C27 H27B 0.9600 . ?
C27 H27C 0.9600 . ?
C28 H28A 0.9600 . ?
C28 H28B 0.9600 . ?
C28 H28C 0.9600 . ?
N4 C29 1.368(4) . ?
N4 C36 1.400(4) . ?
N4 C37 1.453(4) . ?
N6 C45 1.446(9) . ?
N6 C44 1.307(4) . ?
N6 C45A 1.451(11) . ?
C45 C46 1.401(9) . ?
C45 C50 1.399(9) . ?
C46 C47 1.392(9) . ?
C46 C51 1.521(10) . ?
C47 H47 0.9300 . ?
C47 C48 1.362(10) . ?
C48 H48 0.9300 . ?
C48 C49 1.368(10) . ?
C49 H49 0.9300 . ?
C49 C50 1.405(9) . ?
C50 C54 1.514(9) . ?
C51 H51 0.9800 . ?
C51 C52 1.525(11) . ?
C51 C53 1.542(12) . ?
C52 H52A 0.9600 . ?
C52 H52B 0.9600 . ?
C52 H52C 0.9600 . ?
C53 H53A 0.9600 . ?
C53 H53B 0.9600 . ?
C53 H53C 0.9600 . ?
C54 H54 0.9800 . ?
C54 C55 1.522(11) . ?
C54 C56 1.539(10) . ?
C55 H55A 0.9600 . ?
C55 H55B 0.9600 . ?
C55 H55C 0.9600 . ?
C56 H56A 0.9600 . ?
C56 H56B 0.9600 . ?
C56 H56C 0.9600 . ?
C1 C2 1.405(4) . ?
C2 C3 1.439(4) . ?
C2 C16 1.417(4) . ?
C3 C4 1.393(5) . ?
C3 C8 1.406(4) . ?
C4 H4 0.9300 . ?
C4 C5 1.384(5) . ?
C5 H5 0.9300 . ?
C5 C6 1.388(6) . ?
C6 H6 0.9300 . ?
C6 C7 1.372(5) . ?
C7 H7 0.9300 . ?
C7 C8 1.389(5) . ?
C9 H9AA 0.9700 . ?
C9 H9AB 0.9700 . ?
C9 H9BC 0.9700 . ?
C9 H9BD 0.9700 . ?
C9 C10 1.510(12) . ?
C9 C10A 1.511(9) . ?
N2 C10 1.469(11) . ?
N2 C11 1.465(12) . ?
N2 C15 1.456(12) . ?
C10 H10A 0.9700 . ?
C10 H10B 0.9700 . ?
C11 H11A 0.9700 . ?
C11 H11B 0.9700 . ?
C11 C12 1.523(12) . ?
C12 H12A 0.9700 . ?
C12 H12B 0.9700 . ?
C12 C13 1.471(12) . ?
C13 H13A 0.9700 . ?
C13 H13B 0.9700 . ?
C13 C14 1.471(12) . ?
C14 H14A 0.9700 . ?
C14 H14B 0.9700 . ?
C14 C15 1.505(12) . ?
C15 H15A 0.9700 . ?
C15 H15B 0.9700 . ?
C16 H16 0.9300 . ?
C29 C30 1.407(4) . ?
C30 C31 1.444(4) . ?
C30 C44 1.422(4) . ?
C31 C32 1.382(5) . ?
C31 C36 1.404(5) . ?
C32 H32 0.9300 . ?
C32 C33 1.384(5) . ?
C33 H33 0.9300 . ?
C33 C34 1.381(6) . ?
C34 H34 0.9300 . ?
C34 C35 1.380(6) . ?
C35 H35 0.9300 . ?
C35 C36 1.386(5) . ?
C37 H37A 0.9700 . ?
C37 H37B 0.9700 . ?
C37 H37C 0.9700 . ?
C37 H37D 0.9700 . ?
C37 C38 1.555(7) . ?
C37 C38A 1.451(12) . ?
N5 C38 1.449(7) . ?
N5 C39 1.463(9) . ?
N5 C43 1.426(9) . ?
C38 H38A 0.9700 . ?
C38 H38B 0.9700 . ?
C39 H39A 0.9700 . ?
C39 H39B 0.9700 . ?
C39 C40 1.471(12) . ?
C40 H40A 0.9700 . ?
C40 H40B 0.9700 . ?
C40 C41 1.461(12) . ?
C41 H41A 0.9700 . ?
C41 H41B 0.9700 . ?
C41 C42 1.529(12) . ?
C42 H42A 0.9700 . ?
C42 H42B 0.9700 . ?
C42 C43 1.513(12) . ?
C43 H43A 0.9700 . ?
C43 H43B 0.9700 . ?
C44 H44 0.9300 . ?
C45A C46A 1.418(11) . ?
C45A C50A 1.396(11) . ?
C46A C47A 1.398(12) . ?
C46A C51A 1.512(12) . ?
C47A H47A 0.9300 . ?
C47A C48A 1.371(12) . ?
C48A H48A 0.9300 . ?
C48A C49A 1.375(12) . ?
C49A H49A 0.9300 . ?
C49A C50A 1.401(11) . ?
C50A C54A 1.517(11) . ?
C51A H51A 0.9800 . ?
C51A C52A 1.536(13) . ?
C51A C53A 1.532(13) . ?
C52A H52D 0.9600 . ?
C52A H52E 0.9600 . ?
C52A H52F 0.9600 . ?
C53A H53D 0.9600 . ?
C53A H53E 0.9600 . ?
C53A H53F 0.9600 . ?
C54A H54A 0.9800 . ?
C54A C55A 1.524(12) . ?
C54A C56A 1.528(12) . ?
C55A H55D 0.9600 . ?
C55A H55E 0.9600 . ?
C55A H55F 0.9600 . ?
C56A H56D 0.9600 . ?
C56A H56E 0.9600 . ?
C56A H56F 0.9600 . ?
N2A C10A 1.441(9) . ?
N2A C11A 1.449(9) . ?
N2A C15A 1.427(9) . ?
C10A H10C 0.9700 . ?
C10A H10D 0.9700 . ?
C11A H11C 0.9700 . ?
C11A H11D 0.9700 . ?
C11A C12A 1.509(10) . ?
C12A H12C 0.9700 . ?
C12A H12D 0.9700 . ?
C12A C13A 1.468(10) . ?
C13A H13C 0.9700 . ?
C13A H13D 0.9700 . ?
C13A C14A 1.486(10) . ?
C14A H14C 0.9700 . ?
C14A H14D 0.9700 . ?
C14A C15A 1.513(10) . ?
C15A H15C 0.9700 . ?
C15A H15D 0.9700 . ?
N5A C38A 1.457(13) . ?
N5A C39A 1.437(14) . ?
N5A C43A 1.409(13) . ?
C38A H38C 0.9700 . ?
C38A H38D 0.9700 . ?
C39A H39C 0.9700 . ?
C39A H39D 0.9700 . ?
C39A C40A 1.520(19) . ?
C40A H40C 0.9700 . ?
C40A H40D 0.9700 . ?
C40A C41A 1.383(19) . ?
C41A H41C 0.9700 . ?
C41A H41D 0.9700 . ?
C41A C42A 1.518(18) . ?
C42A H42C 0.9700 . ?
C42A H42D 0.9700 . ?
C42A C43A 1.471(18) . ?
C43A H43C 0.9700 . ?
C43A H43D 0.9700 . ?
N7A C57A 1.384(19) . ?
N7A C61A 1.37(2) . ?
N63A C62A 1.40(2) . ?
N63A C66A 1.35(2) . ?
C57A H57A 0.9300 . ?
C57A C58A 1.35(2) . ?
C58A H58A 0.9300 . ?
C58A C59A 1.397(16) . ?
C59A H59A 0.9300 . ?
C59A C60A 1.373(14) . ?
C60A H60A 0.9300 . ?
C60A C61A 1.451(18) . ?
C61A C62A 1.403(13) . ?
C62A C63A 1.373(19) . ?
C63A H63A 0.9300 . ?
C63A C64A 1.374(15) . ?
C64A H64A 0.9300 . ?
C64A C65A 1.399(16) . ?
C65A H65A 0.9300 . ?
C65A C66A 1.38(2) . ?
C66A H66A 0.9300 . ?
C18A C19A 1.424(14) . ?
C18A C23A 1.492(14) . ?
C19A H19A 0.9300 . ?
C19A C20A 1.372(15) . ?
C20A H20A 0.9300 . ?
C20A C21A 1.348(15) . ?
C21A H21A 0.9300 . ?
C21A C22A 1.395(14) . ?
C22A C26A 1.514(14) . ?
C23A H23A 0.9800 . ?
C23A C24A 1.545(16) . ?
C23A C25A 1.511(15) . ?
C24A H24D 0.9600 . ?
C24A H24E 0.9600 . ?
C24A H24F 0.9600 . ?
C25A H25D 0.9600 . ?
C25A H25E 0.9600 . ?
C25A H25F 0.9600 . ?
C26A H26A 0.9800 . ?
C26A C27A 1.529(15) . ?
C26A C28A 1.513(15) . ?
C27A H27D 0.9600 . ?
C27A H27E 0.9600 . ?
C27A H27F 0.9600 . ?
C28A H28D 0.9600 . ?
C28A H28E 0.9600 . ?
C28A H28F 0.9600 . ?

loop_
_geom_torsion_atom_site_label_1
_geom_torsion_atom_site_label_2
_geom_torsion_atom_site_label_3
_geom_torsion_atom_site_label_4
_geom_torsion
_geom_torsion_site_symmetry_1
_geom_torsion_site_symmetry_2
_geom_torsion_site_symmetry_3
_geom_torsion_site_symmetry_4
_geom_torsion_publ_flag
Er1 N7 C57 C58 -179.2(7) . . . . ?
Er1 N7 C61 C60 179.0(5) . . . . ?
Er1 N7 C61 C62 0.3(8) . . . . ?
Er1 N8 C62 C61 3.6(8) . . . . ?
Er1 N8 C62 C63 -175.7(6) . . . . ?
Er1 N8 C66 C65 174.6(7) . . . . ?
Er1 N3 C17 C18 86.8(5) . . . . ?
Er1 N3 C17 C22 -92.3(8) . . . . ?
Er1 N3 C17 C18A 88.3(9) . . . . ?
Er1 N3 C17 C22A -92.5(18) . . . . ?
Er1 N3 C16 C2 -0.2(4) . . . . ?
Er1 N6 C45 C46 87.5(10) . . . . ?
Er1 N6 C45 C50 -88.8(10) . . . . ?
Er1 N6 C44 C30 -2.7(4) . . . . ?
Er1 N6 C45A C46A 92.7(12) . . . . ?
Er1 N6 C45A C50A -87.0(12) . . . . ?
Er1 C1 C2 C3 173.2(2) . . . . ?
Er1 C1 C2 C16 -5.1(4) . . . . ?
Er1 C29 C30 C31 179.4(2) . . . . ?
Er1 C29 C30 C44 1.8(4) . . . . ?
Er1 N7A C57A C58A 176.6(12) . . . . ?
Er1 N7A C61A C60A -176.2(10) . . . . ?
Er1 N7A C61A C62A 1.5(16) . . . . ?
Er1 N63A C62A C61A 1.0(15) . . . . ?
Er1 N63A C62A C63A 179.0(10) . . . . ?
Er1 N63A C66A C65A -179.0(12) . . . . ?
N7 C57 C58 C59 0.2(13) . . . . ?
N7 C61 C62 N8 -2.5(10) . . . . ?
N7 C61 C62 C63 176.8(7) . . . . ?
N8 C62 C63 C64 -0.5(12) . . . . ?
C57 N7 C61 C60 0.8(10) . . . . ?
C57 N7 C61 C62 -177.9(7) . . . . ?
C57 C58 C59 C60 0.9(13) . . . . ?
C58 C59 C60 C61 -1.1(12) . . . . ?
C59 C60 C61 N7 0.2(11) . . . . ?
C59 C60 C61 C62 178.8(8) . . . . ?
C60 C61 C62 N8 178.9(7) . . . . ?
C60 C61 C62 C63 -1.9(13) . . . . ?
C61 N7 C57 C58 -1.1(11) . . . . ?
C61 C62 C63 C64 -179.7(8) . . . . ?
C62 N8 C66 C65 -5.7(11) . . . . ?
C62 C63 C64 C65 -3.1(13) . . . . ?
C63 C64 C65 C66 2.3(12) . . . . ?
C64 C65 C66 N8 2.2(13) . . . . ?
C66 N8 C62 C61 -176.1(7) . . . . ?
C66 N8 C62 C63 4.6(10) . . . . ?
N1 C1 C2 C3 0.0(4) . . . . ?
N1 C1 C2 C16 -178.3(3) . . . . ?
N1 C9 C10 N2 166.4(10) . . . . ?
N1 C9 C10A N2A 175.6(8) . . . . ?
N3 C17 C18 C19 179.6(8) . . . . ?
N3 C17 C18 C23 2.3(9) . . . . ?
N3 C17 C22 C21 179.8(9) . . . . ?
N3 C17 C22 C26 -4.7(14) . . . . ?
N3 C17 C18A C19A -179.1(15) . . . . ?
N3 C17 C18A C23A 0.0(16) . . . . ?
N3 C17 C22A C21A 177(2) . . . . ?
N3 C17 C22A C26A 4(3) . . . . ?
C17 N3 C16 C2 -178.7(3) . . . . ?
C17 C18 C19 C20 1.1(15) . . . . ?
C17 C18 C23 C24 -151.4(10) . . . . ?
C17 C18 C23 C25 89.1(10) . . . . ?
C17 C22 C26 C27 144.1(12) . . . . ?
C17 C22 C26 C28 -92.2(13) . . . . ?
C17 C18A C19A C20A 1(3) . . . . ?
C17 C18A C23A C24A -109(3) . . . . ?
C17 C18A C23A C25A 107(2) . . . . ?
C17 C22A C26A C27A 138(3) . . . . ?
C17 C22A C26A C28A -96(3) . . . . ?
C18 C17 C22 C21 0.8(15) . . . . ?
C18 C17 C22 C26 176.2(8) . . . . ?
C18 C19 C20 C21 -0.3(17) . . . . ?
C19 C18 C23 C24 31.3(13) . . . . ?
C19 C18 C23 C25 -88.3(11) . . . . ?
C19 C20 C21 C22 -0.3(18) . . . . ?
C20 C21 C22 C17 0.1(19) . . . . ?
C20 C21 C22 C26 -175.3(11) . . . . ?
C21 C22 C26 C27 -40.6(14) . . . . ?
C21 C22 C26 C28 83.0(14) . . . . ?
C22 C17 C18 C19 -1.4(12) . . . . ?
C22 C17 C18 C23 -178.7(10) . . . . ?
C23 C18 C19 C20 178.5(10) . . . . ?
N4 C29 C30 C31 -0.2(4) . . . . ?
N4 C29 C30 C44 -177.8(3) . . . . ?
N4 C37 C38 N5 165.8(5) . . . . ?
N4 C37 C38A N5A 142.2(10) . . . . ?
N6 C45 C46 C47 -179.3(10) . . . . ?
N6 C45 C46 C51 4.7(16) . . . . ?
N6 C45 C50 C49 179.3(10) . . . . ?
N6 C45 C50 C54 -4.4(14) . . . . ?
N6 C45A C46A C47A -179.3(12) . . . . ?
N6 C45A C46A C51A -3.5(19) . . . . ?
N6 C45A C50A C49A 178.3(13) . . . . ?
N6 C45A C50A C54A 0.1(18) . . . . ?
C45 N6 C44 C30 179.5(6) . . . . ?
C45 C46 C47 C48 1.9(14) . . . . ?
C45 C46 C51 C52 -110.2(15) . . . . ?
C45 C46 C51 C53 127.2(14) . . . . ?
C45 C50 C54 C55 145.2(13) . . . . ?
C45 C50 C54 C56 -91.2(15) . . . . ?
C46 C45 C50 C49 3.0(15) . . . . ?
C46 C45 C50 C54 179.4(10) . . . . ?
C46 C47 C48 C49 -0.8(11) . . . . ?
C47 C46 C51 C52 73.8(16) . . . . ?
C47 C46 C51 C53 -48.8(16) . . . . ?
C47 C48 C49 C50 0.8(14) . . . . ?
C48 C49 C50 C45 -1.9(16) . . . . ?
C48 C49 C50 C54 -178.3(10) . . . . ?
C49 C50 C54 C55 -38.5(15) . . . . ?
C49 C50 C54 C56 85.1(15) . . . . ?
C50 C45 C46 C47 -3.1(16) . . . . ?
C50 C45 C46 C51 -179.1(11) . . . . ?
C51 C46 C47 C48 178.1(8) . . . . ?
C1 N1 C8 C3 -1.2(4) . . . . ?
C1 N1 C8 C7 -179.2(4) . . . . ?
C1 N1 C9 C10 -88.9(9) . . . . ?
C1 N1 C9 C10A -75.1(7) . . . . ?
C1 C2 C3 C4 179.5(4) . . . . ?
C1 C2 C3 C8 -0.7(4) . . . . ?
C1 C2 C16 N3 3.9(5) . . . . ?
C2 C3 C4 C5 -179.6(4) . . . . ?
C2 C3 C8 N1 1.1(4) . . . . ?
C2 C3 C8 C7 179.3(3) . . . . ?
C3 C2 C16 N3 -174.0(3) . . . . ?
C3 C4 C5 C6 -0.2(8) . . . . ?
C4 C3 C8 N1 -179.1(3) . . . . ?
C4 C3 C8 C7 -0.9(6) . . . . ?
C4 C5 C6 C7 -0.1(8) . . . . ?
C5 C6 C7 C8 0.0(7) . . . . ?
C6 C7 C8 N1 178.3(4) . . . . ?
C6 C7 C8 C3 0.5(6) . . . . ?
C8 N1 C1 Er1 -168.3(3) . . . . ?
C8 N1 C1 C2 0.7(4) . . . . ?
C8 N1 C9 C10 84.0(9) . . . . ?
C8 N1 C9 C10A 97.8(7) . . . . ?
C8 C3 C4 C5 0.7(6) . . . . ?
C9 N1 C1 Er1 5.4(6) . . . . ?
C9 N1 C1 C2 174.4(3) . . . . ?
C9 N1 C8 C3 -174.8(3) . . . . ?
C9 N1 C8 C7 7.1(6) . . . . ?
N2 C11 C12 C13 61.0(16) . . . . ?
C10 N2 C11 C12 178.2(12) . . . . ?
C10 N2 C15 C14 -178.7(13) . . . . ?
C11 N2 C10 C9 -157.5(14) . . . . ?
C11 N2 C15 C14 66.6(16) . . . . ?
C11 C12 C13 C14 -45.3(16) . . . . ?
C12 C13 C14 C15 42.2(18) . . . . ?
C13 C14 C15 N2 -54.5(17) . . . . ?
C15 N2 C10 C9 92.5(16) . . . . ?
C15 N2 C11 C12 -69.6(16) . . . . ?
C16 N3 C17 C18 -95.0(5) . . . . ?
C16 N3 C17 C22 85.9(9) . . . . ?
C16 N3 C17 C18A -93.5(9) . . . . ?
C16 N3 C17 C22A 85.7(18) . . . . ?
C16 C2 C3 C4 -2.3(7) . . . . ?
C16 C2 C3 C8 177.4(3) . . . . ?
C29 N4 C36 C31 -1.1(4) . . . . ?
C29 N4 C36 C35 -179.6(4) . . . . ?
C29 N4 C37 C38 -78.2(5) . . . . ?
C29 N4 C37 C38A -119.4(9) . . . . ?
C29 C30 C31 C32 176.8(4) . . . . ?
C29 C30 C31 C36 -0.5(4) . . . . ?
C29 C30 C44 N6 0.6(5) . . . . ?
C30 C31 C32 C33 -177.8(5) . . . . ?
C30 C31 C36 N4 0.9(4) . . . . ?
C30 C31 C36 C35 179.5(4) . . . . ?
C31 C30 C44 N6 -176.5(3) . . . . ?
C31 C32 C33 C34 -0.7(8) . . . . ?
C32 C31 C36 N4 -176.9(3) . . . . ?
C32 C31 C36 C35 1.7(6) . . . . ?
C32 C33 C34 C35 1.4(9) . . . . ?
C33 C34 C35 C36 -0.5(8) . . . . ?
C34 C35 C36 N4 177.2(4) . . . . ?
C34 C35 C36 C31 -1.0(6) . . . . ?
C36 N4 C29 Er1 -178.5(3) . . . . ?
C36 N4 C29 C30 0.8(4) . . . . ?
C36 N4 C37 C38 95.5(5) . . . . ?
C36 N4 C37 C38A 54.3(10) . . . . ?
C36 C31 C32 C33 -0.8(6) . . . . ?
C37 N4 C29 Er1 -4.1(6) . . . . ?
C37 N4 C29 C30 175.2(3) . . . . ?
C37 N4 C36 C31 -175.4(3) . . . . ?
C37 N4 C36 C35 6.2(6) . . . . ?
N5 C39 C40 C41 51.9(13) . . . . ?
C38 N5 C39 C40 177.9(8) . . . . ?
C38 N5 C43 C42 -176.0(8) . . . . ?
C39 N5 C38 C37 -153.1(8) . . . . ?
C39 N5 C43 C42 62.5(11) . . . . ?
C39 C40 C41 C42 -47.3(11) . . . . ?
C40 C41 C42 C43 49.8(11) . . . . ?
C41 C42 C43 N5 -57.7(12) . . . . ?
C43 N5 C38 C37 86.0(10) . . . . ?
C43 N5 C39 C40 -59.6(11) . . . . ?
C44 N6 C45 C46 -95.1(9) . . . . ?
C44 N6 C45 C50 88.6(9) . . . . ?
C44 N6 C45A C46A -96.6(12) . . . . ?
C44 N6 C45A C50A 83.7(11) . . . . ?
C44 C30 C31 C32 -5.8(7) . . . . ?
C44 C30 C31 C36 177.0(4) . . . . ?
C45A N6 C44 C30 -174.8(8) . . . . ?
C45A C46A C47A C48A -0.9(17) . . . . ?
C45A C46A C51A C52A -134.2(19) . . . . ?
C45A C46A C51A C53A 99(2) . . . . ?
C45A C50A C54A C55A 142.7(17) . . . . ?
C45A C50A C54A C56A -92(2) . . . . ?
C46A C45A C50A C49A -1(2) . . . . ?
C46A C45A C50A C54A -179.6(13) . . . . ?
C46A C47A C48A C49A 2.6(13) . . . . ?
C47A C46A C51A C52A 41(2) . . . . ?
C47A C46A C51A C53A -86(2) . . . . ?
C47A C48A C49A C50A -3.6(17) . . . . ?
C48A C49A C50A C45A 3(2) . . . . ?
C48A C49A C50A C54A -178.8(12) . . . . ?
C49A C50A C54A C55A -35.4(19) . . . . ?
C49A C50A C54A C56A 89.8(19) . . . . ?
C50A C45A C46A C47A 0(2) . . . . ?
C50A C45A C46A C51A 176.2(14) . . . . ?
C51A C46A C47A C48A -176.7(11) . . . . ?
N2A C11A C12A C13A 52.3(13) . . . . ?
C10A N2A C11A C12A 173.9(9) . . . . ?
C10A N2A C15A C14A -174.0(11) . . . . ?
C11A N2A C10A C9 -155.4(11) . . . . ?
C11A N2A C15A C14A 49.8(15) . . . . ?
C11A C12A C13A C14A -57.0(11) . . . . ?
C12A C13A C14A C15A 58.1(11) . . . . ?
C13A C14A C15A N2A -55.6(13) . . . . ?
C15A N2A C10A C9 67.7(15) . . . . ?
C15A N2A C11A C12A -47.8(15) . . . . ?
N5A C39A C40A C41A -53(3) . . . . ?
C38A N5A C39A C40A -171(2) . . . . ?
C38A N5A C43A C42A 179.4(18) . . . . ?
C39A N5A C38A C37 157.5(19) . . . . ?
C39A N5A C43A C42A -50(3) . . . . ?
C39A C40A C41A C42A 39(4) . . . . ?
C40A C41A C42A C43A -31(4) . . . . ?
C41A C42A C43A N5A 35(3) . . . . ?
C43A N5A C38A C37 -72(2) . . . . ?
C43A N5A C39A C40A 59(3) . . . . ?
N7A C57A C58A C59A 3(2) . . . . ?
N7A C61A C62A N63A -1.6(19) . . . . ?
N7A C61A C62A C63A -179.5(13) . . . . ?
N63A C62A C63A C64A 1(2) . . . . ?
C57A N7A C61A C60A 4.8(18) . . . . ?
C57A N7A C61A C62A -177.5(12) . . . . ?
C57A C58A C59A C60A -2(2) . . . . ?
C58A C59A C60A C61A 2(2) . . . . ?
C59A C60A C61A N7A -4(2) . . . . ?
C59A C60A C61A C62A 178.7(15) . . . . ?
C60A C61A C62A N63A 176.1(13) . . . . ?
C60A C61A C62A C63A -2(2) . . . . ?
C61A N7A C57A C58A -4(2) . . . . ?
C61A C62A C63A C64A 178.5(15) . . . . ?
C62A N63A C66A C65A 1(2) . . . . ?
C62A C63A C64A C65A 0(2) . . . . ?
C63A C64A C65A C66A 0(2) . . . . ?
C64A C65A C66A N63A -1(2) . . . . ?
C66A N63A C62A C61A -179.0(13) . . . . ?
C66A N63A C62A C63A -1.0(18) . . . . ?
C18A C17 C22A C21A -4(4) . . . . ?
C18A C17 C22A C26A -177(2) . . . . ?
C18A C19A C20A C21A -3(4) . . . . ?
C19A C18A C23A C24A 70(3) . . . . ?
C19A C18A C23A C25A -74(3) . . . . ?
C19A C20A C21A C22A 1(4) . . . . ?
C20A C21A C22A C17 2(4) . . . . ?
C20A C21A C22A C26A 176(2) . . . . ?
C21A C22A C26A C27A -35(3) . . . . ?
C21A C22A C26A C28A 91(3) . . . . ?
C22A C17 C18A C19A 2(2) . . . . ?
C22A C17 C18A C23A -179(2) . . . . ?
C23A C18A C19A C20A -178(2) . . . . ?
